data_4111575
loop_
_publ_author_name
'Shohei Tashiro'
'Masahide Tominaga'
'Masaki Kawano'
'Bruno Therrien'
'Tomoji Ozeki'
'Makoto Fujita'

_publ_contact_author 'Makoto Fujita'
_publ_contact_author_email mfujita@appchem.t.u-tokyo.ac.jp
_publ_section_title
;
 Sequence-Selective Recognition of Peptides within the Single Binding
 Pocket of a Self-Assembled Coordination Cage
;
_journal_name_full 'Journal of the American Chemical Society'
_journal_page_first 4546
_journal_page_last 4547
_journal_paper_doi 10.1021/ja044782y
_journal_volume 127
_journal_year 2005
_chemical_formula_sum 'C135 H174 N52.88 O53.75 Pd6'
_chemical_formula_weight 4035.92
_chemical_name_systematic
; 
 ? 
;
_space_group_IT_number 15
_symmetry_cell_setting monoclinic
_symmetry_space_group_name_Hall '-C 2yc'
_symmetry_space_group_name_H-M 'C 1 2/c 1'
_atom_sites_solution_hydrogens geom
_atom_sites_solution_primary direct
_atom_sites_solution_secondary difmap
_audit_creation_method SHELXL-97
_cell_angle_alpha 90.00
_cell_angle_beta 99.90(3)
_cell_angle_gamma 90.00
_cell_formula_units_Z 8
_cell_length_a 70.377(14)
_cell_length_b 17.181(3)
_cell_length_c 42.159(8)
_cell_measurement_reflns_used 1450
_cell_measurement_temperature 15(2)
_cell_measurement_theta_max 16
_cell_measurement_theta_min 2
_cell_volume 50217(17)
_computing_cell_refinement HKL2000
_computing_data_collection 'Rigaku CrystalClear'
_computing_data_reduction HKL2000
_computing_molecular_graphics 'Bruker XP'
_computing_publication_material 'Bruker SHELXTL'
_computing_structure_refinement 'SHELXL-97 (Sheldrick, 1997)'
_computing_structure_solution 'SHELXS-97 (Sheldrick, 1990)'
_diffrn_ambient_temperature 15(2)
_diffrn_measured_fraction_theta_full 0.920
_diffrn_measured_fraction_theta_max 0.920
_diffrn_measurement_device_type CCD
_diffrn_measurement_method omega
_diffrn_radiation_monochromator Si
_diffrn_radiation_source KEK
_diffrn_radiation_type synchrotron
_diffrn_radiation_wavelength 0.68900
_diffrn_reflns_av_R_equivalents 0.0714
_diffrn_reflns_av_sigmaI/netI 0.1104
_diffrn_reflns_limit_h_max 86
_diffrn_reflns_limit_h_min -87
_diffrn_reflns_limit_k_max 19
_diffrn_reflns_limit_k_min -20
_diffrn_reflns_limit_l_max 52
_diffrn_reflns_limit_l_min -52
_diffrn_reflns_number 142086
_diffrn_reflns_theta_full 26.37
_diffrn_reflns_theta_max 26.37
_diffrn_reflns_theta_min 1.76
_exptl_absorpt_coefficient_mu 0.447
_exptl_absorpt_correction_type none
_exptl_crystal_colour yellow
_exptl_crystal_density_diffrn 1.068
_exptl_crystal_description block
_exptl_crystal_F_000 16481
_exptl_crystal_size_max 0.26
_exptl_crystal_size_mid 0.12
_exptl_crystal_size_min 0.09
_refine_diff_density_max 1.532
_refine_diff_density_min -1.824
_refine_diff_density_rms 0.205
_refine_ls_extinction_method none
_refine_ls_goodness_of_fit_ref 1.378
_refine_ls_hydrogen_treatment mixed
_refine_ls_matrix_type full
_refine_ls_number_parameters 2114
_refine_ls_number_reflns 47250
_refine_ls_number_restraints 1625
_refine_ls_restrained_S_all 1.362
_refine_ls_R_factor_all 0.2242
_refine_ls_R_factor_gt 0.1518
_refine_ls_shift/su_max 0.026
_refine_ls_shift/su_mean 0.002
_refine_ls_structure_factor_coef Fsqd
_refine_ls_weighting_details 'calc w=1/[\s^2^(Fo^2^)+(0.2000P)^2^] where P=(Fo^2^+2Fc^2^)/3'
_refine_ls_weighting_scheme calc
_refine_ls_wR_factor_gt 0.4191
_refine_ls_wR_factor_ref 0.4521
_reflns_number_gt 21880
_reflns_number_total 47250
_reflns_threshold_expression >2sigma(I)
_cod_data_source_file ja044782ysi20040830_051108.cif
_cod_data_source_block tashiro1
_cod_original_sg_symbol_H-M 'C 2/c'
_cod_database_code 4111575

loop_
_symmetry_equiv_pos_as_xyz
'x, y, z'
'-x, y, -z+1/2'
'x+1/2, y+1/2, z'
'-x+1/2, y+1/2, -z+1/2'
'-x, -y, -z'
'x, -y, z-1/2'
'-x+1/2, -y+1/2, -z'
'x+1/2, -y+1/2, z-1/2'

loop_
_atom_site_label
_atom_site_type_symbol
_atom_site_fract_x
_atom_site_fract_y
_atom_site_fract_z
_atom_site_U_iso_or_equiv
_atom_site_adp_type
_atom_site_occupancy
_atom_site_symmetry_multiplicity
_atom_site_calc_flag
_atom_site_refinement_flags
C1 C 0.0101(3) 0.6551(13) 0.4015(5) 0.1425(17) Uani 1 1 d U
H1A H 0.0011 0.6983 0.4001 0.171 Uiso 1 1 calc R
H1B H 0.0030 0.6093 0.3928 0.171 Uiso 1 1 calc R
C2 C 0.0264(3) 0.6740(13) 0.3808(5) 0.1425(17) Uani 1 1 d U
H2A H 0.0208 0.6804 0.3583 0.171 Uiso 1 1 calc R
H2B H 0.0332 0.7214 0.3884 0.171 Uiso 1 1 calc R
C3 C 0.1192(3) -0.2155(13) 0.3393(5) 0.1425(17) Uani 1 1 d U
H3A H 0.1194 -0.2662 0.3292 0.171 Uiso 1 1 calc R
H3B H 0.1063 -0.1944 0.3332 0.171 Uiso 1 1 calc R
C4 C 0.1312(3) -0.1705(13) 0.3282(5) 0.1425(17) Uani 1 1 d U
H4A H 0.1289 -0.1710 0.3048 0.171 Uiso 1 1 calc R
H4B H 0.1444 -0.1864 0.3360 0.171 Uiso 1 1 calc R
C5 C 0.2364(3) -0.1719(13) 0.7375(5) 0.1425(17) Uani 1 1 d U
H5A H 0.2408 -0.1708 0.7606 0.171 Uiso 1 1 calc R
H5B H 0.2477 -0.1802 0.7275 0.171 Uiso 1 1 calc R
C6 C 0.2252(3) -0.2325(13) 0.7312(5) 0.1425(17) Uani 1 1 d U
H6A H 0.2196 -0.2435 0.7501 0.171 Uiso 1 1 calc R
H6B H 0.2334 -0.2766 0.7281 0.171 Uiso 1 1 calc R
C7 C 0.1226(3) 0.6619(13) 0.7916(5) 0.1425(17) Uani 1 1 d U
H7A H 0.1208 0.7177 0.7893 0.171 Uiso 1 1 calc R
H7B H 0.1181 0.6473 0.8113 0.171 Uiso 1 1 calc R
C8 C 0.1393(3) 0.6504(13) 0.7960(5) 0.1425(17) Uani 1 1 d U
H8A H 0.1429 0.6354 0.8184 0.171 Uiso 1 1 calc R
H8B H 0.1453 0.7006 0.7939 0.171 Uiso 1 1 calc R
C9 C -0.0200(3) -0.0452(13) 0.6142(5) 0.1425(17) Uani 1 1 d U
H9A H -0.0279 -0.0426 0.6309 0.171 Uiso 1 1 calc R
H9B H -0.0285 -0.0404 0.5936 0.171 Uiso 1 1 calc R
C10 C -0.0109(3) -0.1198(12) 0.6156(5) 0.1425(17) Uani 1 1 d U
H10A H -0.0196 -0.1553 0.6023 0.171 Uiso 1 1 calc R
H10B H -0.0096 -0.1384 0.6376 0.171 Uiso 1 1 calc R
C11 C 0.2664(3) 0.5510(13) 0.5084(5) 0.1425(17) Uani 1 1 d U
H11A H 0.2686 0.6058 0.5134 0.171 Uiso 1 1 calc R
H11B H 0.2790 0.5262 0.5114 0.171 Uiso 1 1 calc R
C12 C 0.2585(3) 0.5451(13) 0.4772(5) 0.1425(17) Uani 1 1 d U
H12A H 0.2662 0.5079 0.4676 0.171 Uiso 1 1 calc R
H12B H 0.2602 0.5951 0.4674 0.171 Uiso 1 1 calc R
C13 C 0.00357(16) 0.5966(9) 0.4486(4) 0.096(4) Uani 1 1 d U
H13A H 0.0065 0.5967 0.4717 0.144 Uiso 1 1 calc R
H13B H 0.0033 0.5439 0.4409 0.144 Uiso 1 1 calc R
H13C H -0.0088 0.6203 0.4416 0.144 Uiso 1 1 calc R
C14 C 0.02390(19) 0.7106(7) 0.4518(3) 0.081(3) Uani 1 1 d U
H14A H 0.0127 0.7423 0.4517 0.122 Uiso 1 1 calc R
H14B H 0.0330 0.7380 0.4415 0.122 Uiso 1 1 calc R
H14C H 0.0296 0.6992 0.4737 0.122 Uiso 1 1 calc R
C15 C 0.0330(2) 0.5342(10) 0.3643(3) 0.111(4) Uani 1 1 d U
H15A H 0.0432 0.4962 0.3665 0.167 Uiso 1 1 calc R
H15B H 0.0297 0.5497 0.3422 0.167 Uiso 1 1 calc R
H15C H 0.0219 0.5121 0.3713 0.167 Uiso 1 1 calc R
C16 C 0.0584(2) 0.6414(10) 0.3756(4) 0.114(5) Uani 1 1 d U
H16A H 0.0551 0.6693 0.3557 0.171 Uiso 1 1 calc R
H16B H 0.0673 0.6005 0.3730 0.171 Uiso 1 1 calc R
H16C H 0.0643 0.6764 0.3922 0.171 Uiso 1 1 calc R
C17 C 0.1077(4) -0.2639(11) 0.3917(6) 0.184(10) Uani 1 1 d U
H17A H 0.0963 -0.2349 0.3837 0.276 Uiso 1 1 calc R
H17B H 0.1098 -0.2649 0.4148 0.276 Uiso 1 1 calc R
H17C H 0.1063 -0.3162 0.3836 0.276 Uiso 1 1 calc R
C18 C 0.1432(4) -0.2562(14) 0.3925(7) 0.213(11) Uani 1 1 d U
H18A H 0.1437 -0.2791 0.4134 0.320 Uiso 1 1 calc R
H18B H 0.1522 -0.2140 0.3939 0.320 Uiso 1 1 calc R
H18C H 0.1464 -0.2948 0.3778 0.320 Uiso 1 1 calc R
C19 C 0.1452(3) -0.0397(13) 0.3370(5) 0.156(6) Uani 1 1 d U
H19A H 0.1486 -0.0466 0.3161 0.233 Uiso 1 1 calc R
H19B H 0.1560 -0.0532 0.3533 0.233 Uiso 1 1 calc R
H19C H 0.1417 0.0136 0.3397 0.233 Uiso 1 1 calc R
C20 C 0.1095(3) -0.0539(14) 0.3253(5) 0.163(7) Uani 1 1 d U
H20A H 0.0987 -0.0890 0.3241 0.244 Uiso 1 1 calc R
H20B H 0.1107 -0.0371 0.3040 0.244 Uiso 1 1 calc R
H20C H 0.1073 -0.0096 0.3381 0.244 Uiso 1 1 calc R
C21 C 0.2452(3) -0.0643(16) 0.7148(6) 0.191(9) Uani 1 1 d U
H21A H 0.2515 -0.1018 0.7033 0.287 Uiso 1 1 calc R
H21B H 0.2544 -0.0417 0.7317 0.287 Uiso 1 1 calc R
H21C H 0.2396 -0.0242 0.7003 0.287 Uiso 1 1 calc R
C22 C 0.2238(4) -0.0535(14) 0.7574(5) 0.178(9) Uani 1 1 d U
H22A H 0.2335 -0.0589 0.7763 0.268 Uiso 1 1 calc R
H22B H 0.2116 -0.0715 0.7619 0.268 Uiso 1 1 calc R
H22C H 0.2227 0.0002 0.7511 0.268 Uiso 1 1 calc R
C23 C 0.1912(3) -0.2652(15) 0.7108(10) 0.283(17) Uani 1 1 d U
H23A H 0.1804 -0.2653 0.6934 0.424 Uiso 1 1 calc R
H23B H 0.1880 -0.2366 0.7286 0.424 Uiso 1 1 calc R
H23C H 0.1944 -0.3178 0.7173 0.424 Uiso 1 1 calc R
C24 C 0.2163(5) -0.2549(14) 0.6749(6) 0.256(14) Uani 1 1 d U
H24A H 0.2160 -0.2141 0.6592 0.384 Uiso 1 1 calc R
H24B H 0.2094 -0.2994 0.6650 0.384 Uiso 1 1 calc R
H24C H 0.2294 -0.2691 0.6829 0.384 Uiso 1 1 calc R
C25 C 0.0980(3) 0.6864(12) 0.7418(5) 0.157(7) Uani 1 1 d U
H25A H 0.0866 0.7019 0.7499 0.235 Uiso 1 1 calc R
H25B H 0.0945 0.6669 0.7203 0.235 Uiso 1 1 calc R
H25C H 0.1064 0.7304 0.7418 0.235 Uiso 1 1 calc R
C26 C 0.0960(3) 0.5742(11) 0.7748(5) 0.158(8) Uani 1 1 d U
H26A H 0.1028 0.5470 0.7932 0.236 Uiso 1 1 calc R
H26B H 0.0909 0.5373 0.7584 0.236 Uiso 1 1 calc R
H26C H 0.0856 0.6036 0.7809 0.236 Uiso 1 1 calc R
C27 C 0.1641(3) 0.6422(12) 0.7660(5) 0.146(6) Uani 1 1 d U
H27A H 0.1584 0.6735 0.7480 0.218 Uiso 1 1 calc R
H27B H 0.1734 0.6073 0.7593 0.218 Uiso 1 1 calc R
H27C H 0.1705 0.6753 0.7829 0.218 Uiso 1 1 calc R
C28 C 0.1562(4) 0.5354(13) 0.7952(5) 0.167(8) Uani 1 1 d U
H28A H 0.1614 0.5516 0.8167 0.250 Uiso 1 1 calc R
H28B H 0.1661 0.5123 0.7854 0.250 Uiso 1 1 calc R
H28C H 0.1461 0.4978 0.7959 0.250 Uiso 1 1 calc R
C29 C -0.0168(3) 0.0829(14) 0.5937(6) 0.173(9) Uani 1 1 d U
H29A H -0.0303 0.0853 0.5947 0.260 Uiso 1 1 calc R
H29B H -0.0151 0.0691 0.5723 0.260 Uiso 1 1 calc R
H29C H -0.0109 0.1327 0.5993 0.260 Uiso 1 1 calc R
C30 C -0.0055(3) 0.0382(14) 0.6506(5) 0.143(6) Uani 1 1 d U
H30A H -0.0181 0.0490 0.6552 0.215 Uiso 1 1 calc R
H30B H 0.0026 0.0831 0.6555 0.215 Uiso 1 1 calc R
H30C H 0.0001 -0.0051 0.6633 0.215 Uiso 1 1 calc R
C31 C 0.0041(3) -0.1555(12) 0.5744(4) 0.150(7) Uani 1 1 d U
H31A H 0.0147 -0.1429 0.5637 0.225 Uiso 1 1 calc R
H31B H -0.0075 -0.1330 0.5628 0.225 Uiso 1 1 calc R
H31C H 0.0027 -0.2110 0.5751 0.225 Uiso 1 1 calc R
C32 C 0.0203(3) -0.1802(9) 0.6263(5) 0.121(5) Uani 1 1 d U
H32A H 0.0158 -0.2324 0.6218 0.181 Uiso 1 1 calc R
H32B H 0.0202 -0.1684 0.6486 0.181 Uiso 1 1 calc R
H32C H 0.0332 -0.1755 0.6221 0.181 Uiso 1 1 calc R
C33 C 0.2679(2) 0.4543(14) 0.5442(6) 0.173(8) Uani 1 1 d U
H33A H 0.2786 0.4734 0.5595 0.259 Uiso 1 1 calc R
H33B H 0.2727 0.4308 0.5264 0.259 Uiso 1 1 calc R
H33C H 0.2609 0.4164 0.5543 0.259 Uiso 1 1 calc R
C34 C 0.2530(4) 0.5736(17) 0.5568(7) 0.197(10) Uani 1 1 d U
H34A H 0.2590 0.5549 0.5776 0.295 Uiso 1 1 calc R
H34B H 0.2395 0.5820 0.5565 0.295 Uiso 1 1 calc R
H34C H 0.2590 0.6218 0.5523 0.295 Uiso 1 1 calc R
C35 C 0.2238(3) 0.5818(17) 0.4527(6) 0.208(11) Uani 1 1 d U
H35A H 0.2302 0.6310 0.4568 0.312 Uiso 1 1 calc R
H35B H 0.2124 0.5815 0.4624 0.312 Uiso 1 1 calc R
H35C H 0.2202 0.5741 0.4299 0.312 Uiso 1 1 calc R
C36 C 0.2356(4) 0.4528(16) 0.4399(6) 0.195(10) Uani 1 1 d U
H36A H 0.2376 0.4747 0.4198 0.293 Uiso 1 1 calc R
H36B H 0.2233 0.4275 0.4371 0.293 Uiso 1 1 calc R
H36C H 0.2456 0.4155 0.4471 0.293 Uiso 1 1 calc R
C37 C 0.05528(15) 0.5747(6) 0.5040(3) 0.062(3) Uani 1 1 d U
H37 H 0.0609 0.6224 0.5005 0.075 Uiso 1 1 calc R
C38 C 0.05766(15) 0.5451(6) 0.5347(3) 0.061(2) Uani 1 1 d U
H38 H 0.0645 0.5734 0.5517 0.073 Uiso 1 1 calc R
C39 C 0.03690(14) 0.4685(6) 0.4845(2) 0.055(2) Uani 1 1 d U
H39 H 0.0295 0.4426 0.4673 0.066 Uiso 1 1 calc R
C40 C 0.03893(14) 0.4352(6) 0.5148(3) 0.058(2) Uani 1 1 d U
H40 H 0.0330 0.3881 0.5179 0.070 Uiso 1 1 calc R
C41 C 0.08457(15) 0.5346(8) 0.4391(3) 0.072(3) Uani 1 1 d U
H41 H 0.0861 0.5870 0.4444 0.086 Uiso 1 1 calc R
C42 C 0.10058(17) 0.4896(9) 0.4395(3) 0.084(3) Uani 1 1 d U
H42 H 0.1128 0.5115 0.4448 0.100 Uiso 1 1 calc R
C43 C 0.06475(16) 0.4285(8) 0.4238(3) 0.069(3) Uani 1 1 d U
H43 H 0.0524 0.4078 0.4180 0.082 Uiso 1 1 calc R
C44 C 0.08038(17) 0.3801(8) 0.4247(3) 0.081(3) Uani 1 1 d U
H44 H 0.0787 0.3272 0.4204 0.097 Uiso 1 1 calc R
C45 C 0.1106(2) 0.0523(10) 0.3943(3) 0.097(4) Uani 1 1 d U
H45 H 0.0988 0.0289 0.3867 0.117 Uiso 1 1 calc R
C46 C 0.1109(2) 0.1280(10) 0.4020(3) 0.101(4) Uani 1 1 d U
H46 H 0.0993 0.1552 0.3998 0.121 Uiso 1 1 calc R
C47 C 0.1436(2) 0.0467(11) 0.4078(4) 0.106(4) Uani 1 1 d U
H47 H 0.1549 0.0178 0.4090 0.128 Uiso 1 1 calc R
C48 C 0.1455(2) 0.1208(11) 0.4165(4) 0.110(5) Uani 1 1 d U
H48 H 0.1576 0.1415 0.4245 0.132 Uiso 1 1 calc R
C49 C 0.10610(17) -0.1128(8) 0.4443(3) 0.087(4) Uani 1 1 d U
H49 H 0.0952 -0.1095 0.4284 0.104 Uiso 1 1 calc R
C50 C 0.10351(17) -0.1105(8) 0.4759(3) 0.085(3) Uani 1 1 d U
H50 H 0.0914 -0.1026 0.4812 0.102 Uiso 1 1 calc R
C51 C 0.13868(17) -0.1297(10) 0.4574(3) 0.099(4) Uani 1 1 d U
H51 H 0.1505 -0.1387 0.4511 0.118 Uiso 1 1 calc R
C52 C 0.13777(18) -0.1273(9) 0.4900(4) 0.092(4) Uani 1 1 d U
H52 H 0.1490 -0.1303 0.5052 0.110 Uiso 1 1 calc R
C53 C 0.18280(18) -0.1299(10) 0.6292(4) 0.108(5) Uani 1 1 d U
H53 H 0.1949 -0.1374 0.6237 0.130 Uiso 1 1 calc R
C54 C 0.16670(18) -0.1274(9) 0.6047(3) 0.095(4) Uani 1 1 d U
H54 H 0.1682 -0.1301 0.5832 0.114 Uiso 1 1 calc R
C55 C 0.16398(17) -0.1134(8) 0.6691(3) 0.087(4) Uani 1 1 d U
H55 H 0.1630 -0.1057 0.6906 0.104 Uiso 1 1 calc R
C56 C 0.14665(18) -0.1166(8) 0.6443(3) 0.087(4) Uani 1 1 d U
H56 H 0.1345 -0.1159 0.6501 0.104 Uiso 1 1 calc R
C57 C 0.21132(18) 0.0374(10) 0.6619(4) 0.095(4) Uani 1 1 d U
H57 H 0.2189 0.0066 0.6508 0.114 Uiso 1 1 calc R
C58 C 0.20866(19) 0.1119(10) 0.6543(4) 0.098(4) Uani 1 1 d U
H58 H 0.2137 0.1317 0.6369 0.117 Uiso 1 1 calc R
C59 C 0.1926(2) 0.0533(11) 0.7031(4) 0.104(4) Uani 1 1 d U
H59 H 0.1868 0.0325 0.7194 0.125 Uiso 1 1 calc R
C60 C 0.1911(2) 0.1303(10) 0.6956(3) 0.094(3) Uani 1 1 d U
H60 H 0.1846 0.1624 0.7079 0.113 Uiso 1 1 calc R
C61 C 0.08576(17) 0.4244(7) 0.6809(3) 0.070(3) Uani 1 1 d U
H61 H 0.0804 0.3757 0.6831 0.084 Uiso 1 1 calc R
C62 C 0.09804(17) 0.4571(7) 0.7060(3) 0.068(3) Uani 1 1 d U
H62 H 0.1005 0.4310 0.7256 0.082 Uiso 1 1 calc R
C63 C 0.10251(16) 0.5662(7) 0.6762(2) 0.066(3) Uani 1 1 d U
H63 H 0.1084 0.6143 0.6749 0.079 Uiso 1 1 calc R
C64 C 0.08977(16) 0.5396(7) 0.6499(3) 0.065(3) Uani 1 1 d U
H64 H 0.0868 0.5697 0.6314 0.078 Uiso 1 1 calc R
C65 C 0.15533(18) 0.5311(9) 0.6964(3) 0.082(3) Uani 1 1 d U
H65 H 0.1536 0.5835 0.6912 0.098 Uiso 1 1 calc R
C66 C 0.1668(2) 0.4900(9) 0.6801(3) 0.088(3) Uani 1 1 d U
H66 H 0.1729 0.5129 0.6645 0.106 Uiso 1 1 calc R
C67 C 0.16010(19) 0.3789(9) 0.7106(3) 0.088(3) Uani 1 1 d U
H67 H 0.1615 0.3261 0.7153 0.106 Uiso 1 1 calc R
C68 C 0.14900(18) 0.4256(9) 0.7262(3) 0.084(3) Uani 1 1 d U
H68 H 0.1431 0.4040 0.7423 0.100 Uiso 1 1 calc R
C69 C 0.05962(15) -0.0640(6) 0.6193(3) 0.065(3) Uani 1 1 d U
H69 H 0.0579 -0.0630 0.6407 0.079 Uiso 1 1 calc R
C70 C 0.07753(16) -0.0822(6) 0.6128(3) 0.065(3) Uani 1 1 d U
H70 H 0.0876 -0.0934 0.6295 0.078 Uiso 1 1 calc R
C71 C 0.06433(16) -0.0657(7) 0.5558(3) 0.074(3) Uani 1 1 d U
H71 H 0.0657 -0.0645 0.5343 0.088 Uiso 1 1 calc R
C72 C 0.04711(16) -0.0510(7) 0.5656(3) 0.070(3) Uani 1 1 d U
H72 H 0.0364 -0.0426 0.5497 0.084 Uiso 1 1 calc R
C73 C 0.03887(17) 0.1315(8) 0.6339(3) 0.078(3) Uani 1 1 d U
H73 H 0.0412 0.1033 0.6530 0.094 Uiso 1 1 calc R
C74 C 0.04547(15) 0.2070(7) 0.6333(3) 0.066(3) Uani 1 1 d U
H74 H 0.0518 0.2307 0.6520 0.080 Uiso 1 1 calc R
C75 C 0.03339(14) 0.2116(7) 0.5770(3) 0.061(2) Uani 1 1 d U
H75 H 0.0316 0.2372 0.5573 0.073 Uiso 1 1 calc R
C76 C 0.02681(15) 0.1368(6) 0.5793(3) 0.059(2) Uani 1 1 d U
H76 H 0.0205 0.1126 0.5606 0.071 Uiso 1 1 calc R
C77 C 0.21110(19) 0.4844(11) 0.5668(3) 0.104(4) Uani 1 1 d U
H77 H 0.2092 0.5364 0.5609 0.125 Uiso 1 1 calc R
C78 C 0.20399(17) 0.4510(10) 0.5941(3) 0.095(3) Uani 1 1 d U
H78 H 0.1974 0.4830 0.6064 0.114 Uiso 1 1 calc R
C79 C 0.2174(2) 0.3316(11) 0.5834(3) 0.108(4) Uani 1 1 d U
H79 H 0.2202 0.2805 0.5898 0.129 Uiso 1 1 calc R
C80 C 0.2241(2) 0.3552(12) 0.5575(4) 0.112(5) Uani 1 1 d U
H80 H 0.2304 0.3220 0.5453 0.134 Uiso 1 1 calc R
C81 C 0.2011(2) 0.3617(13) 0.4742(4) 0.118(5) Uani 1 1 d U
H81 H 0.2119 0.3296 0.4759 0.141 Uiso 1 1 calc R
C82 C 0.18386(19) 0.3342(10) 0.4613(3) 0.096(4) Uani 1 1 d U
H82 H 0.1828 0.2830 0.4541 0.115 Uiso 1 1 calc R
C83 C 0.16942(17) 0.4535(10) 0.4701(3) 0.091(3) Uani 1 1 d U
H83 H 0.1583 0.4832 0.4693 0.110 Uiso 1 1 calc R
C84 C 0.18798(19) 0.4890(11) 0.4839(4) 0.105(4) Uani 1 1 d U
H84 H 0.1893 0.5403 0.4910 0.126 Uiso 1 1 calc R
C85 C 0.05399(14) 0.4352(6) 0.5721(2) 0.055(2) Uani 1 1 d U
C86 C 0.05047(14) 0.3308(6) 0.6028(3) 0.056(2) Uani 1 1 d U
C87 C 0.06830(15) 0.4302(7) 0.6244(3) 0.062(2) Uani 1 1 d U
C88 C 0.04998(15) 0.4735(6) 0.5404(2) 0.058(2) Uani 1 1 d U
C89 C 0.04251(15) 0.2471(6) 0.6041(3) 0.061(2) Uani 1 1 d U
C90 C 0.08136(15) 0.4653(7) 0.6518(2) 0.063(3) Uani 1 1 d U
C91 C 0.09864(16) 0.4116(8) 0.4320(3) 0.072(3) Uani 1 1 d U
C92 C 0.11608(19) 0.3578(11) 0.4315(3) 0.087(3) Uani 1 1 d U
C93 C 0.12991(19) 0.2469(10) 0.4243(3) 0.097(3) Uani 1 1 d U
C94 C 0.1286(2) 0.1680(10) 0.4135(4) 0.096(3) Uani 1 1 d U
C95 C 0.14802(19) 0.3436(11) 0.4432(3) 0.095(3) Uani 1 1 d U
C96 C 0.16758(18) 0.3795(10) 0.4583(3) 0.093(3) Uani 1 1 d U
C97 C 0.19842(18) 0.1621(10) 0.6716(3) 0.090(3) Uani 1 1 d U
C98 C 0.19478(18) 0.2421(10) 0.6617(3) 0.092(3) Uani 1 1 d U
C99 C 0.19864(18) 0.3474(11) 0.6298(3) 0.094(3) Uani 1 1 d U
C100 C 0.20653(19) 0.3749(11) 0.6025(4) 0.100(4) Uani 1 1 d U
C101 C 0.18131(17) 0.3597(10) 0.6695(3) 0.090(3) Uani 1 1 d U
C102 C 0.16915(18) 0.4126(9) 0.6879(3) 0.084(3) Uani 1 1 d U
C103 C 0.14849(16) -0.1207(8) 0.6127(3) 0.082(3) Uani 1 1 d U
C104 C 0.13148(16) -0.1138(7) 0.5871(3) 0.073(3) Uani 1 1 d U
C105 C 0.11842(17) -0.1141(7) 0.5341(3) 0.075(3) Uani 1 1 d U
C106 C 0.11985(16) -0.1204(8) 0.4999(3) 0.079(3) Uani 1 1 d U
C107 C 0.09961(16) -0.1006(7) 0.5723(3) 0.069(3) Uani 1 1 d U
C108 C 0.08041(15) -0.0835(7) 0.5819(3) 0.069(3) Uani 1 1 d U
N1 N 0.01865(14) 0.6413(6) 0.4355(3) 0.084(3) Uani 1 1 d U
N2 N 0.03990(16) 0.6057(8) 0.3852(3) 0.099(3) Uani 1 1 d U
N3 N 0.1241(2) -0.2275(10) 0.3810(3) 0.133(4) Uani 1 1 d U
N4 N 0.1274(3) -0.0943(11) 0.3404(3) 0.139(4) Uani 1 1 d U
N5 N 0.2297(2) -0.1036(11) 0.7290(4) 0.136(4) Uani 1 1 d U
N6 N 0.20765(19) -0.2290(9) 0.7001(4) 0.123(4) Uani 1 1 d U
N7 N 0.1083(2) 0.6233(7) 0.7631(3) 0.100(3) Uani 1 1 d U
N8 N 0.14893(19) 0.5965(9) 0.7781(3) 0.110(3) Uani 1 1 d U
N9 N -0.00687(16) 0.0201(8) 0.6180(3) 0.102(3) Uani 1 1 d U
N10 N 0.00772(15) -0.1257(6) 0.6059(3) 0.082(3) Uani 1 1 d U
N11 N 0.25548(19) 0.5173(10) 0.5328(4) 0.137(5) Uani 1 1 d U
N12 N 0.2363(2) 0.5207(11) 0.4662(4) 0.141(5) Uani 1 1 d U
N13 N 0.04510(12) 0.5366(5) 0.4788(2) 0.059(2) Uani 1 1 d U
N14 N 0.06655(12) 0.5053(6) 0.4311(2) 0.066(2) Uani 1 1 d U
N15 N 0.12656(17) 0.0088(8) 0.3972(3) 0.103(3) Uani 1 1 d U
N16 N 0.12299(14) -0.1193(7) 0.4349(3) 0.087(3) Uani 1 1 d U
N17 N 0.20327(16) 0.0065(7) 0.6854(3) 0.092(3) Uani 1 1 d U
N18 N 0.18135(14) -0.1218(7) 0.6603(3) 0.090(3) Uani 1 1 d U
N19 N 0.14620(15) 0.5034(7) 0.7191(2) 0.080(3) Uani 1 1 d U
N20 N 0.10654(13) 0.5257(5) 0.7029(2) 0.064(2) Uani 1 1 d U
N21 N 0.02899(12) 0.0976(5) 0.6067(2) 0.065(2) Uani 1 1 d U
N22 N 0.04446(12) -0.0477(5) 0.5964(2) 0.063(2) Uani 1 1 d U
N23 N 0.20313(14) 0.4384(9) 0.4852(3) 0.100(3) Uani 1 1 d U
N24 N 0.22099(15) 0.4330(9) 0.5501(3) 0.104(3) Uani 1 1 d U
N25 N 0.06532(12) 0.4719(5) 0.5965(2) 0.061(2) Uani 1 1 d U
N26 N 0.04579(11) 0.3650(5) 0.5739(2) 0.0579(19) Uani 1 1 d U
N27 N 0.06121(12) 0.3592(5) 0.6285(2) 0.061(2) Uani 1 1 d U
N28 N 0.13280(13) 0.3964(8) 0.4439(2) 0.092(3) Uani 1 1 d U
N29 N 0.11436(16) 0.2920(9) 0.4217(3) 0.097(3) Uani 1 1 d U
N30 N 0.14796(16) 0.2725(9) 0.4348(3) 0.100(3) Uani 1 1 d U
N31 N 0.18425(16) 0.2865(8) 0.6794(2) 0.093(3) Uani 1 1 d U
N32 N 0.18817(14) 0.3929(8) 0.6453(2) 0.089(3) Uani 1 1 d U
N33 N 0.20261(15) 0.2695(8) 0.6364(3) 0.097(3) Uani 1 1 d U
N34 N 0.11453(13) -0.1074(5) 0.5961(3) 0.072(2) Uani 1 1 d U
N35 N 0.10035(13) -0.1024(6) 0.5410(3) 0.073(2) Uani 1 1 d U
N36 N 0.13406(13) -0.1209(6) 0.5565(3) 0.078(3) Uani 1 1 d U
Pd1 Pd 0.042853(11) 0.57218(5) 0.432390(19) 0.0588(3) Uani 1 1 d .
Pd2 Pd 0.125323(18) -0.10705(9) 0.38817(3) 0.1139(5) Uani 1 1 d .
Pd3 Pd 0.205419(15) -0.11041(8) 0.69403(3) 0.1008(4) Uani 1 1 d .
Pd4 Pd 0.127540(15) 0.56328(6) 0.74014(2) 0.0747(3) Uani 1 1 d .
Pd5 Pd 0.018898(11) -0.01341(5) 0.60732(2) 0.0619(3) Uani 1 1 d .
Pd6 Pd 0.228893(15) 0.47678(10) 0.50883(3) 0.1153(5) Uani 1 1 d .
N50 N 0.1131(4) 0.3453(13) 0.6309(7) 0.215(8) Uani 1 1 d DU
H50A H 0.1131 0.3160 0.6474 0.258 Uiso 1 1 calc R
C217 C 0.1227(5) 0.4136(16) 0.6304(6) 0.222(10) Uani 1 1 d DU
H217 H 0.1300 0.4361 0.6485 0.267 Uiso 1 1 calc R
C211 C 0.1206(4) 0.4448(16) 0.6010(6) 0.231(12) Uani 1 1 d DU
C215 C 0.1266(4) 0.5315(12) 0.5919(6) 0.216(12) Uani 1 1 d DU
H21D H 0.1178 0.5494 0.5730 0.259 Uiso 1 1 calc R
H21E H 0.1255 0.5666 0.6095 0.259 Uiso 1 1 calc R
C213 C 0.1451(3) 0.5330(12) 0.5858(6) 0.194(8) Uani 1 1 d DU
H213 H 0.1557 0.5333 0.6043 0.233 Uiso 1 1 calc R
C207 C 0.1455(3) 0.4710(11) 0.5599(5) 0.136(6) Uani 1 1 d DU
O2 O 0.1379(3) 0.4710(15) 0.5301(4) 0.254(10) Uani 1 1 d DU
N51 N 0.1541(3) 0.4057(10) 0.5698(6) 0.200(8) Uani 1 1 d DU
H51A H 0.1636 0.4067 0.5856 0.240 Uiso 1 1 calc R
C201 C 0.1034(2) 0.3312(14) 0.6004(4) 0.199(8) Uani 1 1 d GU
C202 C 0.1063(2) 0.3963(10) 0.5823(6) 0.173(6) Uani 1 1 d GU
C203 C 0.0981(2) 0.3999(10) 0.5499(5) 0.188(7) Uani 1 1 d GU
C204 C 0.0870(2) 0.3384(14) 0.5356(4) 0.199(9) Uani 1 1 d GU
C205 C 0.08401(19) 0.2733(10) 0.5537(6) 0.229(12) Uani 1 1 d GU
C206 C 0.0922(2) 0.2697(10) 0.5861(6) 0.209(9) Uani 1 1 d GU
H206 H 0.0911 0.2282 0.5976 0.251 Uiso 1 1 d .
H205 H 0.0771 0.2342 0.5437 0.251 Uiso 1 1 d .
H204 H 0.0816 0.3434 0.5134 0.251 Uiso 1 1 d .
H203 H 0.1000 0.4466 0.5372 0.251 Uiso 1 1 d .
N53 N 0.1620(4) 0.1062(15) 0.4985(6) 0.235(11) Uani 1 1 d DU
H53A H 0.1677 0.0656 0.4927 0.282 Uiso 1 1 calc R
C216 C 0.1702(4) 0.1724(14) 0.5123(7) 0.185(8) Uani 1 1 d DU
H216 H 0.1835 0.1779 0.5181 0.222 Uiso 1 1 calc R
C218 C 0.1581(3) 0.2285(15) 0.5169(6) 0.173(7) Uani 1 1 d DU
C209 C 0.1632(2) 0.3039(12) 0.5402(5) 0.163(7) Uani 1 1 d DU
H20D H 0.1739 0.2920 0.5572 0.196 Uiso 1 1 calc R
H20E H 0.1668 0.3474 0.5279 0.196 Uiso 1 1 calc R
C208 C 0.1472(2) 0.3227(9) 0.5532(4) 0.117(4) Uani 1 1 d DU
H208 H 0.1348 0.3223 0.5385 0.141 Uiso 1 1 calc R
C214 C 0.1490(3) 0.2682(12) 0.5824(4) 0.147(6) Uani 1 1 d DU
O1 O 0.1590(2) 0.2732(12) 0.6107(4) 0.200(7) Uani 1 1 d DU
N52 N 0.1384(4) 0.2055(10) 0.5782(5) 0.210(9) Uani 1 1 d DU
H52A H 0.1315 0.2008 0.5593 0.252 Uiso 1 1 calc R
C220 C 0.1415(3) 0.1195(12) 0.4957(4) 0.189(9) Uani 1 1 d GU
C221 C 0.1406(2) 0.1990(11) 0.5012(4) 0.155(6) Uani 1 1 d GU
C222 C 0.1228(3) 0.2362(10) 0.4979(4) 0.203(9) Uani 1 1 d GU
C223 C 0.1059(2) 0.1938(17) 0.4889(6) 0.328(19) Uani 1 1 d GU
C224 C 0.1068(3) 0.1142(16) 0.4834(6) 0.36(2) Uani 1 1 d GU
C225 C 0.1246(4) 0.0771(9) 0.4867(5) 0.227(11) Uani 1 1 d GU
H222 H 0.1203 0.2872 0.5002 0.273 Uiso 1 1 d .
H224 H 0.0963 0.0782 0.4769 0.273 Uiso 1 1 d .
H223 H 0.0931 0.2108 0.4849 0.273 Uiso 1 1 d .
H225 H 0.1267 0.0220 0.4841 0.273 Uiso 1 1 d .
N54 N 0.1723(3) 0.0940(10) 0.5846(5) 0.184(7) Uani 1 1 d U
H54A H 0.1807 0.0570 0.5859 0.220 Uiso 1 1 calc R
H54B H 0.1712 0.1264 0.5689 0.220 Uiso 1 1 calc R
C219 C 0.1601(7) 0.1022(16) 0.6096(7) 0.230(10) Uani 1 1 d U
O3 O 0.1596(3) 0.0640(12) 0.6326(4) 0.229(9) Uani 1 1 d U
C212 C 0.1363(6) 0.1412(15) 0.6006(7) 0.232(10) Uani 1 1 d DU
H212 H 0.1317 0.1595 0.6200 0.278 Uiso 1 1 calc R
C210 C 0.1210(5) 0.0848(14) 0.5793(11) 0.31(2) Uani 1 1 d DU
H21F H 0.1112 0.0700 0.5915 0.470 Uiso 1 1 calc R
H21G H 0.1275 0.0391 0.5735 0.470 Uiso 1 1 calc R
H21H H 0.1151 0.1116 0.5601 0.470 Uiso 1 1 calc R
N55 N 0.1438(3) 0.6141(12) 0.5570(10) 0.304(17) Uani 1 1 d U
H55A H 0.1331 0.6383 0.5513 0.365 Uiso 1 1 calc R
C226 C 0.1585(5) 0.6349(17) 0.5455(11) 0.266(17) Uani 1 1 d U
O4 O 0.1697(4) 0.5844(11) 0.5390(8) 0.299(16) Uani 1 1 d U
C227 C 0.1613(4) 0.7102(14) 0.5431(9) 0.254(18) Uani 1 1 d U
H22D H 0.1721 0.7191 0.5326 0.381 Uiso 1 1 calc R
H22E H 0.1637 0.7328 0.5642 0.381 Uiso 1 1 calc R
H22F H 0.1500 0.7336 0.5307 0.381 Uiso 1 1 calc R
N1A N 0.1042(6) 0.705(2) 0.5956(10) 0.153(12) Uiso 0.50 1 d PU
O1A O 0.1085(4) 0.7146(15) 0.6294(7) 0.142(8) Uiso 0.50 1 d PU
O2A O 0.0912(3) 0.7140(11) 0.5768(5) 0.100(6) Uiso 0.50 1 d PU
O3A O 0.1244(4) 0.7181(16) 0.5931(7) 0.152(9) Uiso 0.50 1 d PU
N1B N 0.1931(7) 0.650(3) 0.6139(10) 0.174(14) Uiso 0.50 1 d PU
O1B O 0.1874(4) 0.5983(15) 0.6312(6) 0.133(8) Uiso 0.50 1 d PU
O2B O 0.2117(4) 0.6424(15) 0.6072(7) 0.142(8) Uiso 0.50 1 d PU
O3B O 0.1843(5) 0.725(2) 0.6081(8) 0.177(11) Uiso 0.50 1 d PU
N1C N 0.1496(7) -0.363(3) 0.4546(11) 0.089(13) Uiso 0.25 1 d PU
O1C O 0.1391(4) -0.4006(17) 0.4489(7) 0.060(7) Uiso 0.25 1 d PU
O2C O 0.1776(7) -0.331(3) 0.4578(12) 0.126(15) Uiso 0.25 1 d P
O3C O 0.1489(7) -0.293(3) 0.4717(12) 0.131(15) Uiso 0.25 1 d PU
N1D N 0.2856(7) -0.095(3) 0.7821(12) 0.092(15) Uiso 0.25 1 d PU
O1D O 0.2869(6) -0.052(3) 0.7827(10) 0.102(14) Uiso 0.25 1 d PU
O2D O 0.2660(8) -0.220(3) 0.8005(13) 0.136(16) Uiso 0.25 1 d P
O3D O 0.2650(7) -0.112(3) 0.8241(12) 0.125(15) Uiso 0.25 1 d P
N1E N 0.2426(5) 0.1280(19) 0.7291(8) 0.050(8) Uiso 0.25 1 d PU
O1E O 0.2270(7) 0.157(3) 0.7661(12) 0.134(16) Uiso 0.25 1 d P
O2E O 0.2452(6) 0.159(2) 0.7130(11) 0.105(12) Uiso 0.25 1 d PU
O3E O 0.2243(6) 0.246(2) 0.7169(9) 0.093(10) Uiso 0.25 1 d P
N1F N 0.1331(9) 0.145(3) 0.3272(12) 0.068(13) Uiso 0.20 1 d PU
O1F O 0.1428(9) 0.174(3) 0.3300(13) 0.137(17) Uiso 0.25 1 d PU
O2F O 0.0986(6) 0.169(2) 0.3172(10) 0.109(12) Uiso 0.25 1 d P
O3F O 0.1247(8) 0.172(3) 0.3339(11) 0.116(14) Uiso 0.25 1 d PU
N1G N 0.0000(9) 0.051(4) 0.5090(17) 0.26(2) Uiso 0.50 1 d PU
O1G O 0.0038(3) -0.0064(11) 0.5249(5) 0.089(5) Uiso 0.50 1 d PU
O2G O -0.0073(16) 0.124(6) 0.544(3) 0.49(6) Uiso 0.50 1 d PU
O3G O -0.0105(4) 0.1245(14) 0.5119(7) 0.132(8) Uiso 0.50 1 d PU
N1H N 0.0633(8) -0.126(3) 0.3568(12) 0.193(16) Uiso 0.50 1 d PU
O1H O 0.0672(8) -0.037(3) 0.3837(12) 0.26(2) Uiso 0.50 1 d PU
O2H O 0.0783(4) -0.1030(15) 0.3717(7) 0.132(8) Uiso 0.50 1 d PU
O3H O 0.0523(5) -0.1664(19) 0.3657(8) 0.169(11) Uiso 0.50 1 d PU
O9 O 0.0841(2) 0.6250(9) 0.3083(4) 0.169(5) Uiso 1 1 d .
O35 O 0.01359(19) 0.2608(7) 0.4982(3) 0.136(4) Uiso 1 1 d .
O32 O 0.1170(2) 0.3711(9) 0.7777(4) 0.165(5) Uiso 1 1 d .
O16 O 0.0420(3) -0.0166(10) 0.6883(5) 0.192(6) Uiso 1 1 d .
O11 O -0.0073(2) 0.7672(8) 0.3267(4) 0.159(5) Uiso 1 1 d .
O33 O 0.1521(3) 0.6804(9) 0.6441(4) 0.179(6) Uiso 1 1 d U
O26 O 0.2041(2) 0.6463(8) 0.5196(4) 0.159(5) Uiso 1 1 d .
O38 O 0.1383(3) 0.7178(11) 0.6952(5) 0.200(7) Uiso 1 1 d .
O8 O 0.0845(4) 0.4764(15) 0.3513(6) 0.182(9) Uiso 0.75 1 d PU
O7 O 0.2055(3) -0.0096(10) 0.5775(4) 0.188(6) Uiso 1 1 d .
O23 O 0.1997(3) 0.5019(12) 0.7531(6) 0.174(7) Uiso 0.75 1 d PU
O20 O 0.1799(3) -0.0115(11) 0.4771(5) 0.165(7) Uiso 0.75 1 d P
N92 N 0.0136(3) 0.6455(11) 0.5365(4) 0.154(6) Uiso 1 1 d U
O25 O 0.0739(4) 0.7188(16) 0.4576(7) 0.133(9) Uiso 0.50 1 d PU
O10 O 0.0274(3) 0.7819(10) 0.3087(4) 0.196(6) Uiso 1 1 d .
O22 O 0.1957(3) 0.1628(12) 0.4083(5) 0.166(7) Uiso 0.75 1 d P
O6 O 0.2508(2) 0.1700(8) 0.6162(4) 0.158(5) Uiso 1 1 d .
O34 O 0.0348(3) 0.1445(12) 0.7127(5) 0.179(8) Uiso 0.75 1 d P
O5 O 0.1888(3) -0.1047(11) 0.5286(5) 0.154(6) Uiso 0.75 1 d PU
O12 O -0.0209(3) 0.6168(13) 0.3283(6) 0.186(8) Uiso 0.75 1 d P
O15 O 0.1126(3) 0.5799(11) 0.8666(5) 0.096(5) Uiso 0.50 1 d P
O29 O 0.2215(3) 0.1336(12) 0.5699(5) 0.172(7) Uiso 0.75 1 d PU
O27 O 0.2441(4) 0.2985(17) 0.4953(7) 0.125(8) Uiso 0.50 1 d PU
O37 O -0.0237(3) 0.5094(10) 0.3738(5) 0.194(7) Uiso 1 1 d U
O21 O 0.1908(5) 0.1457(18) 0.4761(8) 0.157(11) Uiso 0.50 1 d PU
O36 O 0.0064(4) 0.4217(16) 0.4135(7) 0.202(9) Uiso 0.75 1 d PU
O30 O 0.1543(3) -0.3223(12) 0.3023(5) 0.168(7) Uiso 0.75 1 d P
O17 O 0.2026(4) 0.3091(15) 0.7640(7) 0.144(9) Uiso 0.50 1 d P
O13 O 0.0712(8) 0.818(3) 0.6867(12) 0.136(16) Uiso 0.25 1 d P
N103 N 0.2210(8) 0.160(3) 0.5302(15) 0.109(16) Uiso 0.25 1 d PU
N61 N 0.1035(4) 0.7030(15) 0.5106(7) 0.176(9) Uiso 0.75 1 d PU
O47 O 0.1082(5) 0.6788(17) 0.4792(8) 0.164(10) Uiso 0.50 1 d PU
O45 O 0.0233(8) 0.329(3) 0.3706(14) 0.152(18) Uiso 0.25 1 d P
O44 O -0.0451(5) 0.3868(19) 0.3383(9) 0.190(12) Uiso 0.50 1 d P
N59 N 0.0178(7) 0.377(2) 0.4089(10) 0.174(14) Uiso 0.50 1 d PU
O96 O 0.1136(6) 0.540(2) 0.3590(9) 0.196(13) Uiso 0.50 1 d PU
O46 O 0.0629(9) 0.774(4) 0.5121(15) 0.17(2) Uiso 0.25 1 d P
O53 O 0.2311(6) -0.101(2) 0.6170(9) 0.097(11) Uiso 0.25 1 d P
O64 O 0.0607(3) 0.8119(13) 0.4251(5) 0.177(7) Uiso 0.75 1 d PU
O65 O 0.1744(9) -0.113(3) 0.4064(17) 0.16(2) Uiso 0.25 1 d PU
O63 O 0.0593(4) 0.7202(14) 0.6091(6) 0.130(8) Uiso 0.50 1 d P
O59 O 0.1412(4) 0.0788(14) 0.6812(6) 0.130(8) Uiso 0.50 1 d P
O68 O 0.0833(4) 0.7081(16) 0.8473(7) 0.153(9) Uiso 0.50 1 d P
O48 O 0.2194(7) 0.538(3) 0.6995(12) 0.120(14) Uiso 0.25 1 d PU
O60 O 0.1111(5) -0.0121(18) 0.6799(8) 0.175(11) Uiso 0.50 1 d P
O55 O 0.2686(6) -0.226(2) 0.6845(10) 0.110(12) Uiso 0.25 1 d P
O52 O 0.2661(4) 0.3195(16) 0.5993(7) 0.154(9) Uiso 0.50 1 d P
O51 O 0.1770(7) -0.372(3) 0.3570(11) 0.119(14) Uiso 0.25 1 d P
O61 O 0.0404(7) -0.247(3) 0.5424(11) 0.119(14) Uiso 0.25 1 d P
O57 O 0.1751(6) -0.086(2) 0.7498(10) 0.101(11) Uiso 0.25 1 d P
O58 O 0.1467(15) 0.064(6) 0.735(3) 0.27(4) Uiso 0.25 1 d P
O56 O 0.2290(7) -0.473(3) 0.6619(11) 0.120(14) Uiso 0.25 1 d P
O49 O 0.1545(8) 0.516(3) 0.3899(14) 0.150(18) Uiso 0.25 1 d PU
O76 O -0.0593(5) -0.1758(18) 0.5721(8) 0.174(11) Uiso 0.50 1 d P
O73 O 0.2175(5) 0.625(2) 0.7894(8) 0.163(10) Uiso 0.50 1 d PU
O74 O 0.0586(6) 0.547(2) 0.7211(9) 0.095(11) Uiso 0.25 1 d P
O82 O 0.0519(4) 0.7754(17) 0.8693(7) 0.162(10) Uiso 0.50 1 d P
O72 O 0.1731(4) -0.2222(17) 0.2714(7) 0.159(10) Uiso 0.50 1 d P
O81 O 0.0390(5) 0.2757(19) 0.4532(8) 0.179(11) Uiso 0.50 1 d P
O75 O 0.0226(5) 0.108(2) 0.7638(9) 0.192(13) Uiso 0.50 1 d P
O77 O -0.0487(5) 0.620(2) 0.2785(8) 0.175(11) Uiso 0.50 1 d PU
N63 N 0.1817(6) -0.092(2) 0.4289(11) 0.170(14) Uiso 0.50 1 d PU
O71 O 0.2847(11) 0.209(4) 0.5853(19) 0.20(3) Uiso 0.25 1 d P
O107 O 0.2227(4) 0.1868(16) 0.5117(7) 0.143(9) Uiso 0.50 1 d PU
O83 O 0.2143(7) 0.745(3) 0.8083(11) 0.119(14) Uiso 0.25 1 d PU
O85 O 0.1139(5) 0.230(2) 0.6769(9) 0.196(13) Uiso 0.50 1 d P
O90 O -0.0691(5) 0.7416(19) 0.2908(8) 0.181(12) Uiso 0.50 1 d PU
N90 N 0.1532(5) 0.439(3) 0.3850(9) 0.147(12) Uiso 0.50 1 d PU
O86 O 0.1223(6) 0.591(2) 0.4894(9) 0.200(13) Uiso 0.50 1 d PU
O87 O -0.0747(8) -0.038(3) 0.5669(14) 0.149(18) Uiso 0.25 1 d P
O84 O 0.2234(7) 0.755(3) 0.5277(12) 0.130(15) Uiso 0.25 1 d P
O88 O 0.0693(8) -0.223(3) 0.3117(13) 0.143(17) Uiso 0.25 1 d P
N91 N 0.0939(5) 0.5122(18) 0.3543(7) 0.116(9) Uiso 0.50 1 d PU
N72 N -0.0523(6) 0.696(3) 0.2833(10) 0.177(14) Uiso 0.50 1 d PU
O91 O 0.0772(8) 0.040(3) 0.6913(14) 0.148(18) Uiso 0.25 1 d PU
N95 N 0.1305(7) 0.697(3) 0.6246(12) 0.199(16) Uiso 0.50 1 d PU
O92 O 0.0907(8) 0.119(3) 0.6484(13) 0.139(17) Uiso 0.25 1 d PU
N75 N 0.0832(11) 0.097(4) 0.6736(19) 0.15(2) Uiso 0.25 1 d PU
O95 O 0.1528(6) 0.385(3) 0.3778(11) 0.111(13) Uiso 0.25 1 d PU
O99 O 0.0334(10) 0.662(4) 0.5106(17) 0.18(2) Uiso 0.25 1 d PU
N73 N 0.0708(5) 0.744(2) 0.4425(9) 0.126(11) Uiso 0.50 1 d PU
N74 N 0.2494(8) 0.334(3) 0.5076(13) 0.099(15) Uiso 0.25 1 d PU
N104 N -0.0180(13) 0.466(5) 0.403(2) 0.18(3) Uiso 0.25 1 d PU
O98 O 0.0272(8) 0.692(3) 0.5376(12) 0.125(14) Uiso 0.25 1 d PU
N100 N 0.1872(10) -0.116(4) 0.4965(17) 0.14(2) Uiso 0.25 1 d PU
N98 N 0.2135(8) 0.683(4) 0.7954(13) 0.106(15) Uiso 0.25 1 d PU
N99 N 0.1938(8) 0.128(3) 0.4599(15) 0.108(17) Uiso 0.25 1 d PU
N101 N 0.2134(7) 0.538(3) 0.7259(11) 0.183(15) Uiso 0.50 1 d PU
N102 N 0.2409(5) 0.230(2) 0.5020(8) 0.059(9) Uiso 0.25 1 d PU
O110 O 0.0510(8) 0.852(3) 0.4812(13) 0.145(17) Uiso 0.25 1 d P
O112 O -0.0279(8) 0.390(3) 0.4196(12) 0.134(16) Uiso 0.25 1 d PU
O111 O 0.0115(9) -0.105(3) 0.7091(14) 0.30(2) Uiso 0.50 1 d P
O113 O 0.2562(5) 0.4388(19) 0.6251(9) 0.187(12) Uiso 0.50 1 d P
O108 O 0.1052(6) -0.175(2) 0.6826(10) 0.104(12) Uiso 0.25 1 d P
N1I N -0.0238(9) 0.637(3) 0.2162(14) 0.121(17) Uiso 0.25 1 d PU
O1I O -0.0437(6) 0.655(2) 0.2148(10) 0.107(12) Uiso 0.25 1 d PU
O2I O -0.0148(6) 0.571(2) 0.2197(10) 0.106(12) Uiso 0.25 1 d PU
O109 O -0.1072(9) 0.747(3) 0.2669(14) 0.156(19) Uiso 0.25 1 d P

loop_
_atom_site_aniso_label
_atom_site_aniso_U_11
_atom_site_aniso_U_22
_atom_site_aniso_U_33
_atom_site_aniso_U_23
_atom_site_aniso_U_13
_atom_site_aniso_U_12
C1 0.107(3) 0.176(4) 0.140(4) -0.007(3) 0.010(3) 0.012(3)
C2 0.107(3) 0.176(4) 0.140(4) -0.007(3) 0.010(3) 0.012(3)
C3 0.107(3) 0.176(4) 0.140(4) -0.007(3) 0.010(3) 0.012(3)
C4 0.107(3) 0.176(4) 0.140(4) -0.007(3) 0.010(3) 0.012(3)
C5 0.107(3) 0.176(4) 0.140(4) -0.007(3) 0.010(3) 0.012(3)
C6 0.107(3) 0.176(4) 0.140(4) -0.007(3) 0.010(3) 0.012(3)
C7 0.107(3) 0.176(4) 0.140(4) -0.007(3) 0.010(3) 0.012(3)
C8 0.107(3) 0.176(4) 0.140(4) -0.007(3) 0.010(3) 0.012(3)
C9 0.107(3) 0.176(4) 0.140(4) -0.007(3) 0.010(3) 0.012(3)
C10 0.107(3) 0.176(4) 0.140(4) -0.007(3) 0.010(3) 0.012(3)
C11 0.107(3) 0.176(4) 0.140(4) -0.007(3) 0.010(3) 0.012(3)
C12 0.107(3) 0.176(4) 0.140(4) -0.007(3) 0.010(3) 0.012(3)
C13 0.034(6) 0.128(10) 0.126(10) -0.006(8) 0.015(6) 0.006(6)
C14 0.084(9) 0.075(7) 0.088(8) 0.017(6) 0.023(6) 0.020(6)
C15 0.105(11) 0.164(10) 0.060(8) 0.018(7) -0.001(7) 0.005(8)
C16 0.091(8) 0.148(13) 0.109(11) 0.033(10) 0.036(9) 0.007(8)
C17 0.25(2) 0.091(13) 0.23(2) 0.023(14) 0.12(2) 0.029(15)
C18 0.181(14) 0.18(2) 0.24(2) -0.079(18) -0.079(17) 0.115(16)
C19 0.167(14) 0.171(13) 0.131(16) -0.008(14) 0.034(14) 0.024(11)
C20 0.159(14) 0.206(19) 0.108(14) -0.011(14) -0.020(12) 0.039(12)
C21 0.085(12) 0.27(2) 0.20(2) 0.066(18) -0.031(11) -0.007(14)
C22 0.20(2) 0.203(19) 0.106(12) 0.001(12) -0.045(11) 0.077(17)
C23 0.076(10) 0.17(2) 0.59(5) 0.13(3) 0.038(15) 0.008(12)
C24 0.46(4) 0.19(2) 0.123(11) -0.009(15) 0.065(17) 0.19(2)
C25 0.161(17) 0.176(16) 0.134(13) -0.004(11) 0.027(10) 0.098(14)
C26 0.180(17) 0.146(14) 0.182(18) -0.063(11) 0.133(15) -0.025(11)
C27 0.114(12) 0.187(17) 0.126(14) -0.040(11) -0.008(8) -0.069(12)
C28 0.21(2) 0.149(14) 0.113(15) 0.004(10) -0.043(14) 0.004(11)
C29 0.090(12) 0.233(16) 0.216(18) 0.099(17) 0.080(13) 0.080(12)
C30 0.086(11) 0.219(19) 0.133(10) -0.028(11) 0.038(10) -0.016(11)
C31 0.165(16) 0.191(18) 0.094(9) -0.029(9) 0.023(8) -0.109(14)
C32 0.125(11) 0.095(11) 0.142(12) 0.025(10) 0.023(10) 0.007(9)
C33 0.063(10) 0.221(18) 0.21(2) 0.039(13) -0.034(12) 0.012(11)
C34 0.138(19) 0.25(2) 0.21(2) -0.049(18) 0.059(18) -0.029(17)
C35 0.120(11) 0.34(3) 0.19(2) 0.124(19) 0.103(13) 0.091(17)
C36 0.18(2) 0.29(2) 0.142(18) -0.044(15) 0.090(16) -0.086(17)
C37 0.060(6) 0.062(7) 0.060(5) -0.002(4) -0.005(5) -0.014(5)
C38 0.056(6) 0.066(6) 0.055(5) 0.002(4) -0.004(5) -0.003(5)
C39 0.050(6) 0.055(6) 0.058(5) -0.001(5) 0.002(4) -0.004(4)
C40 0.049(6) 0.059(6) 0.063(5) 0.002(4) -0.002(4) 0.005(5)
C41 0.049(5) 0.095(7) 0.070(7) 0.007(6) 0.005(5) 0.002(5)
C42 0.043(5) 0.122(7) 0.085(8) 0.015(8) 0.010(6) 0.000(5)
C43 0.054(5) 0.095(7) 0.056(6) -0.002(6) 0.006(5) 0.009(5)
C44 0.059(5) 0.108(8) 0.070(7) -0.004(7) -0.003(6) 0.020(5)
C45 0.066(6) 0.143(9) 0.082(9) -0.001(9) 0.010(7) 0.038(7)
C46 0.069(6) 0.145(9) 0.086(9) 0.001(9) 0.008(7) 0.048(6)
C47 0.063(6) 0.144(10) 0.115(12) 0.016(10) 0.022(8) 0.045(7)
C48 0.069(7) 0.139(10) 0.115(12) 0.010(10) -0.003(8) 0.035(7)
C49 0.048(5) 0.111(10) 0.096(7) -0.016(8) -0.005(5) 0.011(7)
C50 0.045(5) 0.111(10) 0.096(6) -0.014(8) 0.006(5) 0.005(6)
C51 0.040(5) 0.164(13) 0.092(7) -0.012(9) 0.009(5) 0.015(7)
C52 0.050(6) 0.130(11) 0.096(6) 0.012(9) 0.012(5) 0.031(7)
C53 0.046(6) 0.168(14) 0.109(8) -0.011(11) 0.008(6) 0.034(8)
C54 0.056(5) 0.137(12) 0.088(7) -0.030(9) 0.006(5) 0.010(8)
C55 0.056(6) 0.111(10) 0.092(7) 0.020(8) 0.009(5) 0.017(7)
C56 0.057(6) 0.108(10) 0.095(6) 0.024(8) 0.009(5) 0.009(7)
C57 0.049(7) 0.146(9) 0.087(9) -0.004(8) 0.003(6) 0.001(8)
C58 0.058(7) 0.146(9) 0.089(9) 0.001(8) 0.014(6) -0.010(8)
C59 0.090(10) 0.141(10) 0.079(9) -0.004(8) 0.005(7) 0.010(9)
C60 0.083(9) 0.139(9) 0.054(7) -0.009(6) -0.005(5) 0.004(8)
C61 0.066(7) 0.076(7) 0.066(6) 0.002(5) 0.005(5) -0.005(5)
C62 0.078(8) 0.072(7) 0.050(5) 0.011(5) -0.003(5) -0.001(5)
C63 0.069(7) 0.077(7) 0.050(5) 0.011(5) 0.006(5) -0.009(5)
C64 0.063(7) 0.068(6) 0.062(6) 0.001(5) 0.007(5) 0.005(5)
C65 0.069(8) 0.114(8) 0.058(7) 0.002(6) 0.001(5) -0.022(6)
C66 0.081(9) 0.126(8) 0.058(7) 0.006(7) 0.011(6) -0.009(7)
C67 0.069(8) 0.125(9) 0.067(7) 0.009(6) 0.003(5) 0.005(7)
C68 0.063(7) 0.119(8) 0.066(7) 0.008(7) 0.002(5) -0.006(7)
C69 0.050(5) 0.066(7) 0.077(6) 0.011(6) 0.000(4) 0.002(5)
C70 0.055(5) 0.062(7) 0.075(6) 0.008(6) 0.002(5) 0.010(5)
C71 0.055(5) 0.088(8) 0.073(6) 0.005(6) -0.003(4) 0.003(6)
C72 0.048(5) 0.090(8) 0.067(5) 0.007(6) -0.004(5) 0.007(6)
C73 0.065(7) 0.095(8) 0.068(6) 0.011(6) -0.005(5) -0.007(6)
C74 0.057(6) 0.072(6) 0.066(6) 0.015(5) -0.001(5) 0.001(5)
C75 0.052(6) 0.070(6) 0.059(5) 0.006(5) 0.006(5) 0.001(5)
C76 0.055(6) 0.062(6) 0.059(5) 0.005(5) 0.006(5) 0.009(5)
C77 0.060(8) 0.176(11) 0.077(8) 0.003(7) 0.009(6) 0.004(8)
C78 0.047(6) 0.154(10) 0.081(8) 0.002(7) 0.000(5) 0.005(7)
C79 0.076(9) 0.173(12) 0.074(8) 0.018(8) 0.011(6) 0.041(9)
C80 0.061(8) 0.182(11) 0.094(9) 0.033(10) 0.021(7) 0.014(10)
C81 0.059(6) 0.197(12) 0.095(10) -0.004(11) 0.006(7) 0.047(9)
C82 0.068(6) 0.138(10) 0.083(9) 0.014(8) 0.016(6) 0.029(6)
C83 0.047(5) 0.147(9) 0.081(9) 0.030(8) 0.014(6) 0.032(6)
C84 0.056(7) 0.156(10) 0.104(11) 0.028(9) 0.018(7) 0.026(6)
C85 0.044(5) 0.069(6) 0.055(4) -0.003(4) 0.014(4) 0.002(5)
C86 0.045(5) 0.060(5) 0.062(5) 0.002(4) 0.009(4) 0.007(4)
C87 0.048(6) 0.072(6) 0.063(5) 0.009(5) 0.002(4) -0.005(5)
C88 0.050(6) 0.068(6) 0.055(5) -0.003(4) 0.006(4) 0.001(5)
C89 0.049(6) 0.068(6) 0.062(6) 0.005(4) 0.003(5) 0.008(4)
C90 0.056(6) 0.083(7) 0.051(5) 0.000(5) 0.010(4) -0.006(5)
C91 0.051(4) 0.108(7) 0.056(6) 0.030(6) 0.011(5) 0.025(5)
C92 0.065(5) 0.140(9) 0.052(7) 0.022(7) 0.003(5) 0.032(6)
C93 0.063(6) 0.141(8) 0.087(9) 0.026(8) 0.007(6) 0.039(5)
C94 0.073(7) 0.130(8) 0.092(9) 0.010(8) 0.030(7) 0.034(5)
C95 0.065(5) 0.138(9) 0.082(9) 0.043(8) 0.017(6) 0.023(6)
C96 0.050(5) 0.148(10) 0.081(9) 0.028(8) 0.011(6) 0.029(6)
C97 0.052(7) 0.132(8) 0.077(8) -0.004(6) -0.010(5) -0.004(6)
C98 0.053(7) 0.144(8) 0.074(7) -0.002(6) -0.005(5) -0.003(7)
C99 0.049(7) 0.167(10) 0.062(7) 0.008(7) -0.007(4) 0.008(7)
C100 0.057(7) 0.161(11) 0.083(8) 0.017(8) 0.012(6) 0.018(8)
C101 0.050(7) 0.142(9) 0.074(7) 0.008(7) 0.002(5) 0.001(7)
C102 0.059(7) 0.123(8) 0.066(7) 0.009(6) -0.001(5) -0.005(6)
C103 0.047(5) 0.104(9) 0.092(6) -0.008(8) 0.002(5) 0.000(6)
C104 0.051(5) 0.073(8) 0.092(6) -0.007(7) 0.005(5) 0.002(6)
C105 0.054(5) 0.082(8) 0.088(5) 0.006(7) 0.007(4) -0.007(6)
C106 0.047(5) 0.100(9) 0.092(5) -0.018(7) 0.013(4) -0.010(6)
C107 0.050(5) 0.063(7) 0.092(6) -0.005(6) 0.004(4) 0.001(5)
C108 0.047(5) 0.077(8) 0.081(6) 0.003(6) 0.002(4) 0.000(5)
N1 0.055(6) 0.077(6) 0.117(7) 0.007(6) 0.010(5) 0.009(5)
N2 0.067(6) 0.153(9) 0.074(7) 0.038(6) 0.007(5) 0.004(5)
N3 0.099(9) 0.186(14) 0.108(7) -0.062(8) 0.004(7) 0.027(8)
N4 0.147(12) 0.182(8) 0.081(8) -0.016(9) -0.001(8) 0.030(7)
N5 0.105(10) 0.175(8) 0.118(10) 0.021(8) -0.010(8) 0.022(8)
N6 0.088(8) 0.136(11) 0.142(10) 0.011(8) 0.015(6) 0.033(7)
N7 0.145(9) 0.084(8) 0.074(7) -0.020(5) 0.028(5) 0.002(6)
N8 0.102(8) 0.166(11) 0.058(6) -0.005(6) 0.001(6) -0.006(6)
N9 0.060(6) 0.138(7) 0.112(8) 0.013(7) 0.026(6) 0.015(5)
N10 0.068(5) 0.079(7) 0.093(7) -0.011(5) -0.007(5) -0.018(5)
N11 0.066(8) 0.187(14) 0.156(10) 0.014(9) 0.017(8) 0.007(8)
N12 0.078(7) 0.220(15) 0.135(11) 0.014(9) 0.045(6) 0.014(8)
N13 0.045(5) 0.072(6) 0.055(4) -0.003(4) -0.001(4) -0.006(4)
N14 0.045(4) 0.088(6) 0.064(5) 0.019(5) 0.008(4) 0.004(4)
N15 0.077(6) 0.148(9) 0.085(7) -0.012(7) 0.021(6) 0.039(6)
N16 0.058(5) 0.122(9) 0.078(6) -0.026(6) 0.006(4) 0.027(6)
N17 0.063(6) 0.123(8) 0.081(7) 0.006(6) -0.011(5) 0.006(6)
N18 0.051(5) 0.127(9) 0.089(6) 0.025(7) 0.006(5) 0.008(6)
N19 0.077(7) 0.105(7) 0.054(5) -0.002(5) 0.003(4) -0.022(6)
N20 0.067(6) 0.071(6) 0.053(4) -0.001(4) 0.008(4) -0.001(4)
N21 0.054(5) 0.077(6) 0.060(5) 0.015(4) -0.002(4) 0.005(4)
N22 0.050(4) 0.066(6) 0.068(5) 0.004(5) 0.001(4) 0.000(4)
N23 0.040(5) 0.173(10) 0.087(8) 0.034(7) 0.011(5) 0.014(6)
N24 0.049(6) 0.185(11) 0.081(7) 0.004(7) 0.016(5) -0.005(7)
N25 0.051(5) 0.082(6) 0.050(4) 0.009(4) 0.007(3) 0.006(4)
N26 0.045(4) 0.075(5) 0.054(4) 0.003(4) 0.010(4) 0.007(4)
N27 0.047(5) 0.072(5) 0.061(5) 0.010(4) 0.000(4) 0.004(4)
N28 0.043(4) 0.166(9) 0.067(6) 0.027(6) 0.009(4) 0.028(5)
N29 0.070(6) 0.145(8) 0.073(7) 0.001(7) 0.009(5) 0.048(6)
N30 0.066(5) 0.130(7) 0.102(9) 0.039(7) 0.011(6) 0.022(6)
N31 0.074(7) 0.139(7) 0.061(6) -0.003(6) 0.000(5) 0.002(6)
N32 0.052(6) 0.151(9) 0.056(5) 0.010(5) -0.008(4) -0.004(6)
N33 0.060(6) 0.160(8) 0.068(6) 0.002(6) 0.001(5) -0.009(6)
N34 0.045(4) 0.066(6) 0.101(6) 0.008(5) -0.001(4) 0.000(4)
N35 0.052(4) 0.069(6) 0.097(6) -0.006(6) 0.012(4) -0.005(5)
N36 0.049(5) 0.084(7) 0.097(5) -0.015(6) 0.001(4) 0.001(5)
Pd1 0.0434(4) 0.0781(6) 0.0525(5) 0.0066(4) 0.0015(3) 0.0013(4)
Pd2 0.0794(8) 0.1683(13) 0.0915(8) -0.0253(8) 0.0080(6) 0.0460(8)
Pd3 0.0583(6) 0.1497(11) 0.0870(7) 0.0078(7) -0.0081(5) 0.0206(6)
Pd4 0.0886(7) 0.0885(7) 0.0443(5) -0.0060(4) 0.0042(4) -0.0149(5)
Pd5 0.0445(4) 0.0705(6) 0.0686(5) 0.0053(4) 0.0039(4) -0.0005(4)
Pd6 0.0441(5) 0.2030(14) 0.1031(9) 0.0308(9) 0.0244(6) 0.0157(7)
N50 0.18(2) 0.174(17) 0.295(19) -0.025(15) 0.053(17) 0.009(14)
C217 0.26(3) 0.23(2) 0.198(15) -0.076(15) 0.107(17) -0.06(2)
C211 0.29(3) 0.28(2) 0.159(14) -0.101(14) 0.133(16) -0.13(2)
C215 0.25(2) 0.202(16) 0.24(2) -0.104(15) 0.18(2) -0.049(17)
C213 0.20(2) 0.166(13) 0.243(19) -0.047(11) 0.104(19) -0.026(14)
C207 0.106(13) 0.130(9) 0.191(14) -0.011(11) 0.082(12) 0.023(10)
O2 0.21(2) 0.41(3) 0.156(13) 0.013(14) 0.073(14) -0.017(18)
N51 0.124(14) 0.135(9) 0.33(2) -0.026(10) 0.012(14) -0.002(9)
C201 0.12(2) 0.167(17) 0.32(2) -0.059(14) 0.064(18) 0.015(12)
C202 0.112(15) 0.172(15) 0.252(16) -0.077(12) 0.080(14) 0.009(12)
C203 0.087(14) 0.219(18) 0.267(17) -0.094(15) 0.051(14) 0.020(12)
C204 0.088(13) 0.24(2) 0.29(2) -0.127(17) 0.102(13) -0.019(14)
C205 0.068(13) 0.22(2) 0.39(3) -0.07(2) 0.026(19) 0.018(14)
C206 0.071(13) 0.185(16) 0.38(3) -0.056(17) 0.063(17) -0.001(11)
N53 0.234(17) 0.27(2) 0.183(19) -0.091(19) -0.001(19) 0.086(16)
C216 0.165(11) 0.177(19) 0.23(3) 0.036(14) 0.071(17) 0.051(12)
C218 0.161(13) 0.196(16) 0.17(2) -0.010(13) 0.043(15) 0.037(12)
C209 0.087(11) 0.167(16) 0.25(2) 0.007(11) 0.069(12) -0.003(11)
C208 0.108(11) 0.119(8) 0.135(11) 0.022(7) 0.047(9) 0.005(9)
C214 0.155(18) 0.152(13) 0.127(11) 0.026(11) 0.003(10) 0.022(11)
O1 0.123(11) 0.32(2) 0.139(11) 0.049(12) -0.020(8) 0.013(12)
N52 0.29(3) 0.129(14) 0.194(17) 0.056(11) 0.003(15) -0.026(11)
C220 0.216(15) 0.235(17) 0.115(15) -0.077(17) 0.027(17) 0.038(12)
C221 0.159(11) 0.207(15) 0.099(13) 0.010(12) 0.023(12) 0.043(11)
C222 0.184(14) 0.34(2) 0.081(11) -0.013(16) 0.019(14) 0.119(16)
C223 0.154(13) 0.36(3) 0.46(5) 0.16(4) 0.01(3) 0.105(19)
C224 0.212(17) 0.34(3) 0.54(5) 0.17(4) 0.12(4) -0.01(2)
C225 0.26(2) 0.170(16) 0.26(3) 0.111(18) 0.08(2) -0.012(15)
N54 0.25(2) 0.147(14) 0.132(13) 0.059(12) -0.037(11) 0.015(14)
C219 0.43(3) 0.15(2) 0.100(15) 0.008(12) 0.010(15) 0.07(2)
O3 0.239(17) 0.28(2) 0.130(11) 0.069(13) -0.072(11) -0.120(14)
C212 0.41(3) 0.129(16) 0.18(2) 0.066(13) 0.125(19) 0.078(15)
C210 0.26(3) 0.088(15) 0.64(7) 0.02(2) 0.21(3) 0.010(14)
N55 0.171(19) 0.152(11) 0.65(5) 0.11(2) 0.23(3) 0.050(13)
C226 0.21(3) 0.132(13) 0.52(5) 0.06(2) 0.24(3) 0.049(16)
O4 0.26(2) 0.150(13) 0.55(4) 0.023(19) 0.27(3) 0.040(14)
C227 0.24(3) 0.138(12) 0.45(5) 0.00(3) 0.25(3) 0.001(18)

loop_
_atom_type_symbol
_atom_type_description
_atom_type_scat_dispersion_real
_atom_type_scat_dispersion_imag
_atom_type_scat_source
C C 0.0019 0.0015 'International Tables Vol C Tables 4.2.6.8 and 6.1.1.4'
H H 0.0000 0.0000 'International Tables Vol C Tables 4.2.6.8 and 6.1.1.4'
N N 0.0037 0.0031 'International Tables Vol C Tables 4.2.6.8 and 6.1.1.4'
O O 0.0071 0.0057 'International Tables Vol C Tables 4.2.6.8 and 6.1.1.4'
Pd Pd -1.2465 0.9541 'International Tables Vol C Tables 4.2.6.8 and 6.1.1.4'

loop_
_geom_angle_atom_site_label_1
_geom_angle_atom_site_label_2
_geom_angle_atom_site_label_3
_geom_angle
_geom_angle_site_symmetry_1
_geom_angle_site_symmetry_3
N1 C1 C2 110.6(15) . .
N2 C2 C1 105.9(16) . .
C4 C3 N3 114.1(18) . .
C3 C4 N4 104.1(19) . .
N5 C5 C6 119(2) . .
C5 C6 N6 118.6(19) . .
C8 C7 N7 122(2) . .
C7 C8 N8 125(2) . .
C10 C9 N9 114.8(17) . .
C9 C10 N10 118.1(18) . .
C12 C11 N11 117.7(19) . .
C11 C12 N12 121.5(19) . .
N13 C37 C38 121.6(10) . .
C37 C38 C88 120.4(10) . .
N13 C39 C40 123.0(10) . .
C88 C40 C39 118.5(10) . .
N14 C41 C42 122.0(13) . .
C41 C42 C91 119.9(12) . .
N14 C43 C44 122.7(12) . .
C43 C44 C91 118.5(13) . .
N15 C45 C46 122.9(15) . .
C45 C46 C94 121.5(13) . .
C48 C47 N15 126.0(14) . .
C47 C48 C94 118.6(16) . .
N16 C49 C50 124.6(12) . .
C49 C50 C106 117.7(11) . .
N16 C51 C52 121.7(11) . .
C51 C52 C106 119.6(12) . .
N18 C53 C54 122.2(12) . .
C103 C54 C53 119.2(13) . .
N18 C55 C56 118.9(13) . .
C103 C56 C55 119.5(12) . .
C58 C57 N17 120.3(15) . .
C57 C58 C97 122.0(15) . .
C60 C59 N17 117.5(15) . .
C97 C60 C59 123.5(16) . .
C62 C61 C90 119.2(11) . .
N20 C62 C61 121.4(10) . .
N20 C63 C64 121.9(11) . .
C63 C64 C90 118.5(10) . .
N19 C65 C66 125.9(15) . .
C65 C66 C102 116.5(13) . .
C68 C67 C102 117.6(15) . .
C67 C68 N19 122.5(13) . .
N22 C69 C70 123.3(11) . .
C108 C70 C69 119.5(11) . .
C72 C71 C108 114.9(11) . .
N22 C72 C71 125.2(10) . .
N21 C73 C74 120.6(11) . .
C73 C74 C89 118.7(11) . .
C89 C75 C76 118.6(10) . .
N21 C76 C75 123.1(10) . .
N24 C77 C78 114.9(16) . .
C100 C78 C77 122.6(15) . .
C80 C79 C100 127.7(18) . .
C79 C80 N24 114.7(17) . .
C82 C81 N23 120.4(14) . .
C81 C82 C96 121.7(17) . .
C96 C83 C84 123.7(13) . .
N23 C84 C83 112.7(15) . .
N26 C85 N25 125.6(9) . .
N26 C85 C88 115.6(9) . .
N25 C85 C88 118.8(10) . .
N27 C86 N26 127.4(10) . .
N27 C86 C89 118.7(9) . .
N26 C86 C89 113.8(9) . .
N27 C87 N25 125.8(10) . .
N27 C87 C90 117.8(9) . .
N25 C87 C90 116.3(10) . .
C38 C88 C40 118.3(10) . .
C38 C88 C85 122.3(9) . .
C40 C88 C85 119.3(10) . .
C75 C89 C74 119.9(11) . .
C75 C89 C86 120.8(10) . .
C74 C89 C86 119.2(10) . .
C61 C90 C64 117.9(10) . .
C61 C90 C87 119.6(10) . .
C64 C90 C87 122.5(10) . .
C42 C91 C44 119.0(11) . .
C42 C91 C92 122.7(12) . .
C44 C91 C92 118.3(13) . .
N29 C92 N28 127.9(13) . .
N29 C92 C91 122.4(14) . .
N28 C92 C91 109.7(14) . .
N29 C93 N30 123.5(17) . .
N29 C93 C94 121.3(15) . .
N30 C93 C94 114.9(13) . .
C93 C94 C48 120.2(15) . .
C93 C94 C46 124.6(13) . .
C48 C94 C46 114.9(15) . .
N30 C95 N28 131.2(15) . .
N30 C95 C96 117.4(13) . .
N28 C95 C96 111.1(15) . .
C83 C96 C82 118.0(14) . .
C83 C96 C95 123.1(12) . .
C82 C96 C95 118.8(16) . .
C60 C97 C58 116.3(16) . .
C60 C97 C98 122.5(15) . .
C58 C97 C98 120.9(14) . .
N33 C98 N31 124.2(15) . .
N33 C98 C97 118.5(14) . .
N31 C98 C97 117.3(14) . .
N32 C99 N33 125.6(14) . .
N32 C99 C100 121.7(16) . .
N33 C99 C100 112.7(14) . .
C78 C100 C79 114.9(14) . .
C78 C100 C99 118.1(15) . .
C79 C100 C99 127.0(17) . .
N31 C101 N32 126.0(14) . .
N31 C101 C102 118.0(13) . .
N32 C101 C102 116.0(14) . .
C67 C102 C66 121.7(14) . .
C67 C102 C101 117.9(14) . .
C66 C102 C101 120.4(13) . .
C56 C103 C54 119.4(12) . .
C56 C103 C104 120.7(11) . .
C54 C103 C104 119.8(13) . .
N34 C104 N36 124.4(11) . .
N34 C104 C103 117.2(12) . .
N36 C104 C103 118.1(11) . .
N36 C105 N35 123.3(12) . .
N36 C105 C106 120.3(11) . .
N35 C105 C106 116.3(11) . .
C52 C106 C50 117.7(13) . .
C52 C106 C105 121.1(12) . .
C50 C106 C105 120.8(11) . .
N34 C107 N35 126.0(11) . .
N34 C107 C108 116.4(11) . .
N35 C107 C108 117.4(10) . .
C70 C108 C71 119.6(11) . .
C70 C108 C107 123.5(11) . .
C71 C108 C107 116.9(11) . .
C14 N1 C1 111.9(13) . .
C14 N1 C13 113.7(11) . .
C1 N1 C13 104.2(12) . .
C14 N1 Pd1 111.4(8) . .
C1 N1 Pd1 103.4(10) . .
C13 N1 Pd1 111.6(8) . .
C2 N2 C15 115.1(12) . .
C2 N2 C16 101.6(13) . .
C15 N2 C16 111.2(12) . .
C2 N2 Pd1 107.2(11) . .
C15 N2 Pd1 107.5(8) . .
C16 N2 Pd1 114.4(9) . .
C18 N3 C17 120(2) . .
C18 N3 C3 112.9(16) . .
C17 N3 C3 109.5(16) . .
C18 N3 Pd2 106.2(13) . .
C17 N3 Pd2 113.5(11) . .
C3 N3 Pd2 91.4(11) . .
C4 N4 C20 117.7(16) . .
C4 N4 C19 108.0(16) . .
C20 N4 C19 108.2(18) . .
C4 N4 Pd2 107.4(13) . .
C20 N4 Pd2 105.6(13) . .
C19 N4 Pd2 109.9(12) . .
C5 N5 C21 105.3(18) . .
C5 N5 C22 114.5(17) . .
C21 N5 C22 111(2) . .
C5 N5 Pd3 111.5(15) . .
C21 N5 Pd3 108.1(12) . .
C22 N5 Pd3 106.2(11) . .
C24 N6 C23 125(3) . .
C24 N6 C6 103.3(17) . .
C23 N6 C6 105.7(19) . .
C24 N6 Pd3 104.8(14) . .
C23 N6 Pd3 114.6(13) . .
C6 N6 Pd3 99.6(11) . .
C26 N7 C25 112.9(18) . .
C26 N7 C7 110.4(15) . .
C25 N7 C7 109.2(14) . .
C26 N7 Pd4 111.6(10) . .
C25 N7 Pd4 111.4(9) . .
C7 N7 Pd4 100.7(11) . .
C28 N8 C8 113.4(16) . .
C28 N8 C27 111.9(18) . .
C8 N8 C27 105.7(16) . .
C28 N8 Pd4 111.2(13) . .
C8 N8 Pd4 103.8(11) . .
C27 N8 Pd4 110.5(9) . .
C30 N9 C9 102.6(15) . .
C30 N9 C29 116.0(16) . .
C9 N9 C29 105.1(15) . .
C30 N9 Pd5 111.5(11) . .
C9 N9 Pd5 109.5(11) . .
C29 N9 Pd5 111.4(9) . .
C31 N10 C10 105.6(13) . .
C31 N10 C32 108.4(14) . .
C10 N10 C32 111.4(14) . .
C31 N10 Pd5 111.7(10) . .
C10 N10 Pd5 106.6(11) . .
C32 N10 Pd5 112.9(9) . .
C33 N11 C34 115(2) . .
C33 N11 C11 99.5(16) . .
C34 N11 C11 111.1(19) . .
C33 N11 Pd6 111.0(13) . .
C34 N11 Pd6 111.2(13) . .
C11 N11 Pd6 108.7(13) . .
C35 N12 C12 115.4(19) . .
C35 N12 C36 109(2) . .
C12 N12 C36 107.6(14) . .
C35 N12 Pd6 112.2(11) . .
C12 N12 Pd6 102.7(12) . .
C36 N12 Pd6 110.3(13) . .
C39 N13 C37 118.1(9) . .
C39 N13 Pd1 118.0(7) . .
C37 N13 Pd1 123.8(7) . .
C41 N14 C43 117.8(10) . .
C41 N14 Pd1 121.4(9) . .
C43 N14 Pd1 120.7(7) . .
C45 N15 C47 116.0(14) . .
C45 N15 Pd2 121.6(12) . .
C47 N15 Pd2 122.4(10) . .
C49 N16 C51 118.4(12) . .
C49 N16 Pd2 120.8(9) . .
C51 N16 Pd2 120.7(9) . .
C57 N17 C59 120.2(14) . .
C57 N17 Pd3 119.8(11) . .
C59 N17 Pd3 119.9(11) . .
C53 N18 C55 120.5(11) . .
C53 N18 Pd3 120.2(9) . .
C55 N18 Pd3 119.0(10) . .
C65 N19 C68 115.8(12) . .
C65 N19 Pd4 125.0(10) . .
C68 N19 Pd4 119.0(8) . .
C63 N20 C62 121.0(10) . .
C63 N20 Pd4 120.5(8) . .
C62 N20 Pd4 118.4(7) . .
C76 N21 C73 118.9(10) . .
C76 N21 Pd5 119.9(8) . .
C73 N21 Pd5 121.1(8) . .
C69 N22 C72 117.5(10) . .
C69 N22 Pd5 121.8(8) . .
C72 N22 Pd5 120.6(7) . .
C84 N23 C81 123.4(13) . .
C84 N23 Pd6 116.0(12) . .
C81 N23 Pd6 120.2(9) . .
C80 N24 C77 125.0(14) . .
C80 N24 Pd6 119.4(11) . .
C77 N24 Pd6 115.3(12) . .
C85 N25 C87 113.4(9) . .
C86 N26 C85 113.7(9) . .
C86 N27 C87 114.1(9) . .
C92 N28 C95 106.6(14) . .
C92 N29 C93 119.2(15) . .
C95 N30 C93 111.4(13) . .
C101 N31 C98 115.2(13) . .
C99 N32 C101 115.7(14) . .
C98 N33 C99 113.4(13) . .
C104 N34 C107 115.2(11) . .
C107 N35 C105 114.2(10) . .
C105 N36 C104 116.4(10) . .
N13 Pd1 N14 85.8(3) . .
N13 Pd1 N2 178.2(4) . .
N14 Pd1 N2 94.6(4) . .
N13 Pd1 N1 92.3(4) . .
N14 Pd1 N1 178.0(4) . .
N2 Pd1 N1 87.3(5) . .
N16 Pd2 N15 85.8(5) . .
N16 Pd2 N4 179.4(6) . .
N15 Pd2 N4 94.1(6) . .
N16 Pd2 N3 91.7(6) . .
N15 Pd2 N3 177.5(6) . .
N4 Pd2 N3 88.5(7) . .
N18 Pd3 N17 86.7(4) . .
N18 Pd3 N6 91.6(5) . .
N17 Pd3 N6 176.8(6) . .
N18 Pd3 N5 177.5(6) . .
N17 Pd3 N5 95.7(6) . .
N6 Pd3 N5 86.0(7) . .
N19 Pd4 N20 86.6(4) . .
N19 Pd4 N7 178.3(5) . .
N20 Pd4 N7 94.1(4) . .
N19 Pd4 N8 92.2(5) . .
N20 Pd4 N8 177.7(5) . .
N7 Pd4 N8 87.0(5) . .
N22 Pd5 N9 179.4(5) . .
N22 Pd5 N21 86.8(4) . .
N9 Pd5 N21 93.7(5) . .
N22 Pd5 N10 94.1(4) . .
N9 Pd5 N10 85.5(5) . .
N21 Pd5 N10 177.3(4) . .
N23 Pd6 N24 87.0(4) . .
N23 Pd6 N11 179.4(6) . .
N24 Pd6 N11 93.6(6) . .
N23 Pd6 N12 91.8(6) . .
N24 Pd6 N12 178.7(5) . .
N11 Pd6 N12 87.7(7) . .
C217 N50 C201 108(2) . .
C211 C217 N50 113(2) . .
C217 C211 C202 104(2) . .
C217 C211 C215 127(2) . .
C202 C211 C215 126(2) . .
C213 C215 C211 111.1(16) . .
C215 C213 C207 104.9(14) . .
C215 C213 N55 101.4(19) . .
C207 C213 N55 93.5(17) . .
O2 C207 N51 114.0(18) . .
O2 C207 C213 130.2(19) . .
N51 C207 C213 115.7(18) . .
C207 N51 C208 122.0(18) . .
N50 C201 C202 106(2) . .
N50 C201 C206 134(2) . .
C202 C201 C206 120.0 . .
C201 C202 C203 120.0 . .
C201 C202 C211 109(2) . .
C203 C202 C211 131(2) . .
C204 C203 C202 120.0 . .
C203 C204 C205 120.0 . .
C206 C205 C204 120.0 . .
C205 C206 C201 120.0 . .
C216 N53 C220 104(2) . .
C218 C216 N53 115(2) . .
C216 C218 C221 102(2) . .
C216 C218 C209 126(2) . .
C221 C218 C209 131.6(17) . .
C208 C209 C218 108.5(14) . .
C209 C208 C214 102.6(14) . .
C209 C208 N51 100.0(15) . .
C214 C208 N51 102.4(16) . .
O1 C214 N52 113.3(17) . .
O1 C214 C208 131.4(18) . .
N52 C214 C208 115.3(17) . .
C214 N52 C212 130(2) . .
C221 C220 C225 120.0 . .
C221 C220 N53 102(2) . .
C225 C220 N53 137.3(19) . .
C218 C221 C220 112.2(19) . .
C218 C221 C222 126.1(19) . .
C220 C221 C222 120.0 . .
C223 C222 C221 120.0 . .
C222 C223 C224 120.0 . .
C225 C224 C223 120.0 . .
C224 C225 C220 120.0 . .
O3 C219 N54 129(3) . .
O3 C219 C212 103(3) . .
N54 C219 C212 122(2) . .
N52 C212 C210 103(2) . .
N52 C212 C219 103(3) . .
C210 C212 C219 114(2) . .
C226 N55 C213 121(2) . .
O4 C226 N55 119(3) . .
O4 C226 C227 124(3) . .
N55 C226 C227 117(3) . .
O2A N1A O1A 135(4) . .
O2A N1A O3A 129(4) . .
O1A N1A O3A 91(3) . .
N1A O1A N95 84(3) . .
N95 O3A N1A 92(3) . .
O1B N1B O2B 117(4) . .
O1B N1B O3B 124(4) . .
O2B N1B O3B 116(4) . .
O1C N1C O3C 126(5) . .
N1D O1D N101 165(7) . 4_546
N1D O1D O48 146(7) . 4_546
N101 O1D O48 43(2) 4_546 4_546
O3F N1F O1F 104(9) . .
N1F O1F O3F 38(5) . .
N1F O3F O1F 38(5) . .
O1G N1G O3G 137(6) . .
O1G N1G O1G 95(4) . 5_556
O3G N1G O1G 118(5) . 5_556
N1G O1G N1G 85(4) . 5_556
O2G O3G N1G 95(5) . .
O3H N1H O2H 128(5) . .
N1H O2H O1H 88(3) . .
N74 O27 N102 87(5) . 7_556
N74 O27 N102 128(5) . .
N102 O27 N102 77(4) 7_556 .
N59 O36 N104 151(4) . .
O107 N103 O29 163(6) . .
N61 O47 O86 103(2) . .
N101 O48 O1D 59(3) . 4_556
N103 O107 N102 132(5) . .
O95 N90 O49 171(6) . .
O8 N91 O96 156(4) . .
O77 N72 O90 135(4) . .
O3A N95 O1A 86(3) . .
O3A N95 O33 130(4) . .
O1A N95 O33 143(4) . .
O92 N75 O91 150(7) . .
O25 N73 O64 153(5) . .
O27 N74 N102 56(4) . 7_556
O27 N74 N102 31(3) . .
N102 N74 N102 51(3) 7_556 .
O37 N104 O112 133(6) . .
O37 N104 O36 122(6) . .
O112 N104 O36 91(5) . .
N92 O98 O99 95(5) . .
N92 O98 O61 168(5) . 1_565
O99 O98 O61 96(5) . 1_565
O73 N98 O83 160(7) . .
O48 N101 O1D 78(4) . 4_556
O48 N101 O23 154(4) . .
O1D N101 O23 80(3) 4_556 .
O27 N102 O27 103(4) 7_556 .
O27 N102 N74 37(3) 7_556 7_556
O27 N102 N74 124(4) . 7_556
O27 N102 N102 54(3) 7_556 7_556
O27 N102 N102 49(2) . 7_556
N74 N102 N102 82(4) 7_556 7_556
O27 N102 O107 123(4) 7_556 .
O27 N102 O107 133(4) . .
N74 N102 O107 100(3) 7_556 .
N102 N102 O107 171(4) 7_556 .
O27 N102 N74 97(3) 7_556 .
O27 N102 N74 21(2) . .
N74 N102 N74 129(3) 7_556 .
N102 N102 N74 47(3) 7_556 .
O107 N102 N74 131(3) . .
O2I N1I O1I 131(5) . .

loop_
_geom_bond_atom_site_label_1
_geom_bond_atom_site_label_2
_geom_bond_distance
_geom_bond_site_symmetry_2
C1 N1 1.47(2) .
C1 C2 1.59(3) .
C2 N2 1.50(2) .
C3 C4 1.29(2) .
C3 N3 1.75(2) .
C4 N4 1.45(2) .
C5 N5 1.29(2) .
C5 C6 1.30(2) .
C6 N6 1.64(2) .
C7 C8 1.18(2) .
C7 N7 1.57(2) .
C8 N8 1.43(2) .
C9 C10 1.43(3) .
C9 N9 1.44(2) .
C10 N10 1.44(2) .
C11 C12 1.34(3) .
C11 N11 1.50(2) .
C12 N12 1.60(2) .
C13 N1 1.492(16) .
C14 N1 1.394(16) .
C15 N2 1.54(2) .
C16 N2 1.557(18) .
C17 N3 1.45(2) .
C18 N3 1.43(2) .
C19 N4 1.59(3) .
C20 N4 1.48(2) .
C21 N5 1.49(3) .
C22 N5 1.58(3) .
C23 N6 1.45(3) .
C24 N6 1.39(2) .
C25 N7 1.51(2) .
C26 N7 1.36(2) .
C27 N8 1.49(2) .
C28 N8 1.33(2) .
C29 N9 1.57(2) .
C30 N9 1.40(2) .
C31 N10 1.407(18) .
C32 N10 1.464(18) .
C33 N11 1.42(2) .
C34 N11 1.43(3) .
C35 N12 1.43(2) .
C36 N12 1.60(3) .
C37 N13 1.344(12) .
C37 C38 1.375(14) .
C38 C88 1.380(15) .
C39 N13 1.343(13) .
C39 C40 1.386(14) .
C40 C88 1.381(14) .
C41 N14 1.352(14) .
C41 C42 1.364(17) .
C42 C91 1.377(18) .
C43 N14 1.355(15) .
C43 C44 1.375(16) .
C44 C91 1.380(17) .
C45 N15 1.338(16) .
C45 C46 1.34(2) .
C46 C94 1.44(2) .
C47 C48 1.33(2) .
C47 N15 1.37(2) .
C48 C94 1.428(19) .
C49 N16 1.320(15) .
C49 C50 1.377(18) .
C50 C106 1.404(17) .
C51 N16 1.339(16) .
C51 C52 1.385(19) .
C52 C106 1.400(16) .
C53 N18 1.340(18) .
C53 C54 1.397(18) .
C54 C103 1.386(17) .
C55 N18 1.346(15) .
C55 C56 1.464(18) .
C56 C103 1.363(18) .
C57 C58 1.33(2) .
C57 N17 1.333(18) .
C58 C97 1.41(2) .
C59 C60 1.36(2) .
C59 N17 1.400(19) .
C60 C97 1.328(19) .
C61 C62 1.367(15) .
C61 C90 1.403(15) .
C62 N20 1.338(14) .
C63 N20 1.315(13) .
C63 C64 1.378(15) .
C64 C90 1.414(16) .
C65 N19 1.330(15) .
C65 C66 1.344(19) .
C66 C102 1.372(19) .
C67 C68 1.364(18) .
C67 C102 1.369(18) .
C68 N19 1.378(17) .
C69 N22 1.340(13) .
C69 C70 1.371(15) .
C70 C108 1.355(16) .
C71 C72 1.369(16) .
C71 C108 1.468(15) .
C72 N22 1.346(14) .
C73 N21 1.364(14) .
C73 C74 1.380(16) .
C74 C89 1.396(15) .
C75 C89 1.355(15) .
C75 C76 1.374(15) .
C76 N21 1.324(13) .
C77 N24 1.39(2) .
C77 C78 1.45(2) .
C78 C100 1.36(2) .
C79 C80 1.323(19) .
C79 C100 1.41(2) .
C80 N24 1.38(2) .
C81 C82 1.33(2) .
C81 N23 1.40(2) .
C82 C96 1.373(18) .
C83 C96 1.36(2) .
C83 C84 1.47(2) .
C84 N23 1.370(18) .
C85 N26 1.345(13) .
C85 N25 1.345(13) .
C85 C88 1.475(14) .
C86 N27 1.306(13) .
C86 N26 1.343(13) .
C86 C89 1.547(15) .
C87 N27 1.340(13) .
C87 N25 1.362(13) .
C87 C90 1.474(15) .
C91 C92 1.540(18) .
C92 N29 1.202(18) .
C92 N28 1.373(19) .
C93 N29 1.330(16) .
C93 N30 1.345(18) .
C93 C94 1.43(2) .
C95 N30 1.271(19) .
C95 N28 1.409(18) .
C95 C96 1.54(2) .
C97 C98 1.45(2) .
C98 N33 1.367(17) .
C98 N31 1.370(18) .
C99 N32 1.321(18) .
C99 N33 1.386(19) .
C99 C100 1.44(2) .
C101 N31 1.331(18) .
C101 N32 1.332(17) .
C101 C102 1.54(2) .
C103 C104 1.472(17) .
C104 N34 1.318(14) .
C104 N36 1.338(16) .
C105 N36 1.328(15) .
C105 N35 1.367(14) .
C105 C106 1.468(18) .
C107 N34 1.328(14) .
C107 N35 1.331(15) .
C107 C108 1.504(16) .
N1 Pd1 2.099(10) .
N2 Pd1 2.048(10) .
N3 Pd2 2.091(17) .
N4 Pd2 2.058(15) .
N5 Pd3 2.059(15) .
N6 Pd3 2.056(15) .
N7 Pd4 2.070(12) .
N8 Pd4 2.079(12) .
N9 Pd5 2.025(11) .
N10 Pd5 2.080(10) .
N11 Pd6 2.087(15) .
N12 Pd6 2.097(15) .
N13 Pd1 2.031(8) .
N14 Pd1 2.034(9) .
N15 Pd2 2.025(14) .
N16 Pd2 2.017(11) .
N17 Pd3 2.042(12) .
N18 Pd3 2.026(11) .
N19 Pd4 1.992(11) .
N20 Pd4 2.065(9) .
N21 Pd5 2.038(9) .
N22 Pd5 2.019(9) .
N23 Pd6 2.023(12) .
N24 Pd6 2.058(12) .
N50 C217 1.36(2) .
N50 C201 1.37(3) .
C217 C211 1.33(2) .
C211 C202 1.43(3) .
C211 C215 1.61(2) .
C215 C213 1.372(19) .
C213 C207 1.53(2) .
C213 N55 1.84(3) .
C207 O2 1.280(19) .
C207 N51 1.307(19) .
N51 C208 1.63(2) .
C201 C202 1.3900 .
C201 C206 1.3900 .
C202 C203 1.3900 .
C203 C204 1.3900 .
C204 C205 1.3900 .
C205 C206 1.3900 .
N53 C216 1.36(2) .
N53 C220 1.44(3) .
C216 C218 1.33(2) .
C218 C221 1.39(3) .
C218 C209 1.63(2) .
C209 C208 1.372(18) .
C208 C214 1.53(2) .
C214 O1 1.278(19) .
C214 N52 1.305(19) .
N52 C212 1.48(3) .
C220 C221 1.3900 .
C220 C225 1.3900 .
C221 C222 1.3900 .
C222 C223 1.3900 .
C223 C224 1.3900 .
C224 C225 1.3900 .
N54 C219 1.48(4) .
C219 O3 1.18(3) .
C219 C212 1.78(5) .
C212 C210 1.60(4) .
N55 C226 1.26(3) .
C226 O4 1.24(3) .
C226 C227 1.31(3) .
N1A O2A 1.12(4) .
N1A O1A 1.41(4) .
N1A O3A 1.46(4) .
O1A N95 1.62(5) .
O3A N95 1.37(5) .
N1B O1B 1.26(4) .
N1B O2B 1.39(4) .
N1B O3B 1.43(5) .
N1C O1C 0.98(5) .
N1C O3C 1.41(6) .
N1D O1D 0.75(6) .
O1D N101 1.58(6) 4_546
O1D O48 1.81(7) 4_546
O2D O3E 1.23(5) 4_546
N1E O2E 0.90(4) .
O3E O2D 1.23(5) 4_556
N1F O3F 0.83(6) .
N1F O1F 0.84(6) .
O1F O3F 1.32(7) .
N1G O1G 1.20(6) .
N1G O3G 1.47(6) .
N1G O1G 1.61(6) 5_556
O1G N1G 1.61(6) 5_556
O2G O3G 1.33(11) .
N1H O3H 1.15(5) .
N1H O2H 1.20(5) .
O1H O2H 1.51(5) .
O33 N95 1.63(5) .
O8 N91 0.90(3) .
O23 N101 1.73(5) .
N92 O98 1.24(5) .
O25 N73 0.78(4) .
O5 N100 1.35(7) .
O29 N103 1.73(6) .
O27 N74 0.84(5) .
O27 N102 1.15(4) 7_556
O27 N102 1.24(4) .
O37 N104 1.44(9) .
O21 N99 0.81(6) .
O36 N59 1.15(4) .
O36 N104 1.86(9) .
N103 O107 0.93(6) .
N61 O47 1.48(4) .
O47 O86 1.81(5) .
O96 N91 1.45(4) .
O64 N73 1.49(4) .
O65 N63 1.06(6) .
O48 N101 1.25(5) .
O48 O1D 1.81(7) 4_556
O61 O98 1.40(6) 1_545
O49 N90 1.33(6) .
O73 N98 1.08(6) .
O77 N72 1.34(4) .
O107 N102 1.60(4) .
O83 N98 1.19(6) .
O90 N72 1.50(5) .
N90 O95 0.99(5) .
O91 N75 1.35(8) .
O92 N75 1.32(8) .
O99 O98 1.39(7) .
N74 N102 1.38(7) 7_556
N74 N102 1.88(7) .
N104 O112 1.68(9) .
O98 O61 1.40(6) 1_565
N101 O1D 1.58(6) 4_556
N102 O27 1.15(4) 7_556
N102 N74 1.38(7) 7_556
N102 N102 1.48(7) 7_556
N1I O2I 1.29(6) .
N1I O1I 1.42(7) .
